data_7203051
loop_
_publ_author_name
'Chatziefthimiou, Spyros D.'
'Yannakopoulou, Konstantina'
'Mavridis, Irene M.'

_publ_section_title
;
 \b-Cyclodextrin trimers enclosing an unusual organization of guest:
 The inclusion complex \b-cyclodextrin/4-pyridinealdazine
;
_journal_issue 11
_journal_name_full CrystEngComm
_journal_page_first 976
_journal_paper_doi 10.1039/b709155a
_journal_volume 9
_journal_year 2007
_chemical_formula_moiety
;
'3(C42 H70 O35), 2(C12 H10 N4), 37 (H2 O)'
;
_chemical_formula_sum 'C150 H165.28 N8 O142.05'
_chemical_formula_weight 4352.98
_chemical_name_common
;cyclomaltoheptaose + N,N'-Bis-pyridin-4-ylmethylene-hydrazine
inclusion complex
;
_chemical_name_systematic
;
cyclomaltoheptaose + N,N'-Bis-pyridin-4-ylmethylene-hydrazine inclusion complex
;
_space_group_IT_number 1
_symmetry_cell_setting triclinic
_symmetry_space_group_name_Hall 'P 1'
_symmetry_space_group_name_H-M 'P 1'
_atom_sites_solution_hydrogens geom
_atom_sites_solution_primary direct
_atom_sites_solution_secondary difmap
_audit_creation_method SHELXL-97
_cell_angle_alpha 101.02(6)
_cell_angle_beta 99.84(8)
_cell_angle_gamma 105.10(4)
_cell_formula_units_Z 1
_cell_length_a 15.067(10)
_cell_length_b 15.478(7)
_cell_length_c 23.36(2)
_cell_measurement_temperature 100(2)
_cell_volume 5021(6)
_computing_cell_refinement
;
'DENZO,Otwinowski Z, Minor W,Methods Enzymol 276:307,1997'
;
_computing_data_reduction
;
SCALEPACK,Otwinowski Z,Minor W,Methods Enzymol 276:307,1997
;
_computing_molecular_graphics
;
graphics program "Mercury", I. J. Bruno, J. C. Cole, P. R. Edgington,
M. K. Kessler, C. F. Macrae, P. McCabe, J. Pearson and R. Taylor,
Acta Crystallogr., B58, 389-397,2002
graphics program "O" Jones, T. A. & Kjeldgaad, M. (1993)
;
_computing_structure_refinement 'SHELXL-97 (Sheldrick, 1997)'
_computing_structure_solution 'SHELXS-97 (Sheldrick, 1990)'
_diffrn_ambient_temperature 100(2)
_diffrn_measured_fraction_theta_full 0.915
_diffrn_measured_fraction_theta_max 0.915
_diffrn_measurement_device_type CCD
_diffrn_measurement_method oscillation
_diffrn_radiation_source 'SYNCHROTRON, EMBL/DESY, HAMBURG BEAMLINE X13'
_diffrn_radiation_type SYNCHROTRON
_diffrn_radiation_wavelength 0.80150
_diffrn_reflns_av_R_equivalents 0.0000
_diffrn_reflns_av_sigmaI/netI 0.0367
_diffrn_reflns_limit_h_max 17
_diffrn_reflns_limit_h_min 0
_diffrn_reflns_limit_k_max 17
_diffrn_reflns_limit_k_min -17
_diffrn_reflns_limit_l_max 26
_diffrn_reflns_limit_l_min -26
_diffrn_reflns_number 14599
_diffrn_reflns_theta_full 27.43
_diffrn_reflns_theta_max 27.43
_diffrn_reflns_theta_min 1.59
_exptl_absorpt_coefficient_mu 0.131
_exptl_absorpt_correction_type none
_exptl_crystal_colour 'pale yellow'
_exptl_crystal_density_diffrn 1.440
_exptl_crystal_density_method 'not measured'
_exptl_crystal_description 'diamond-shaped thin plates'
_exptl_crystal_F_000 2258
_exptl_crystal_size_max 0.4
_exptl_crystal_size_mid 0.4
_exptl_crystal_size_min 0.3
_refine_diff_density_max 0.560
_refine_diff_density_min -0.427
_refine_diff_density_rms 0.081
_refine_ls_abs_structure_details 'Flack H D (1983), Acta Cryst. A39, 876-881'
_refine_ls_abs_structure_Flack 0.6(9)
_refine_ls_extinction_method none
_refine_ls_goodness_of_fit_ref 1.037
_refine_ls_hydrogen_treatment mixed
_refine_ls_matrix_type full
_refine_ls_number_parameters 2791
_refine_ls_number_reflns 14599
_refine_ls_number_restraints 363
_refine_ls_restrained_S_all 1.024
_refine_ls_R_factor_all 0.0681
_refine_ls_R_factor_gt 0.0653
_refine_ls_shift/su_max 0.001
_refine_ls_shift/su_mean 0.000
_refine_ls_structure_factor_coef Fsqd
_refine_ls_weighting_details 'calc w=1/[\s^2^(Fo^2^)+(0.1198P)^2^+6.6975P] where P=(Fo^2^+2Fc^2^)/3'
_refine_ls_weighting_scheme calc
_refine_ls_wR_factor_gt 0.1772
_refine_ls_wR_factor_ref 0.1804
_reflns_number_gt 13814
_reflns_number_total 14599
_reflns_threshold_expression >2sigma(I)
_cod_data_source_file b709155a.txt
_cod_data_source_block cd_pyridinealdazine
_cod_depositor_comments
;
The following automatic conversions were performed:
'_symmetry_cell_setting' value 'Triclinic' changed to 'triclinic'
according to '/home/saulius/struct/CIF-dictionaries/cif_core.dic'
dictionary named 'cif_core.dic' version 2.4.1 from 2010-06-29.

Automatic conversion script
Id: cif_fix_enum 1527 2010-12-29 10:47:43Z saulius 
;
_cod_database_code 7203051

loop_
_symmetry_equiv_pos_as_xyz
'x, y, z'

loop_
_atom_site_label
_atom_site_type_symbol
_atom_site_fract_x
_atom_site_fract_y
_atom_site_fract_z
_atom_site_U_iso_or_equiv
_atom_site_adp_type
_atom_site_occupancy
_atom_site_symmetry_multiplicity
_atom_site_calc_flag
_atom_site_refinement_flags
_atom_site_disorder_assembly
_atom_site_disorder_group
C11A_1 C -0.2184(5) 0.2569(5) 0.0285(3) 0.0393(17) Uani 1 1 d . B .
H11A_1 H -0.2829 0.2584 0.0291 0.049 Uiso 1 1 calc R . .
C21A_1 C -0.1830(5) 0.3086(6) -0.0164(3) 0.0404(17) Uani 1 1 d . . .
H21A_1 H -0.1851 0.3722 -0.0048 0.051 Uiso 1 1 calc R . .
C31A_1 C -0.0839(5) 0.3104(6) -0.0162(3) 0.0407(18) Uani 1 1 d . . .
H31A_1 H -0.0807 0.2470 -0.0267 0.051 Uiso 1 1 calc R . .
C41A_1 C -0.0242(5) 0.3588(6) 0.0454(3) 0.0383(16) Uani 1 1 d . . .
H41A_1 H -0.0237 0.4234 0.0553 0.048 Uiso 1 1 calc R . .
C51A_1 C -0.0605(5) 0.3105(5) 0.0911(3) 0.0375(16) Uani 1 1 d . B .
H51A_1 H -0.0521 0.2490 0.0842 0.047 Uiso 1 1 calc R . .
C61A_1 C -0.0117(6) 0.3636(6) 0.1544(3) 0.0460(19) Uani 1 1 d . . .
H611_1 H -0.0322 0.3278 0.1822 0.057 Uiso 0.85 1 calc PR A 1
H612_1 H 0.0562 0.3768 0.1600 0.057 Uiso 0.85 1 calc PR A 1
O21A_1 O -0.2438(4) 0.2646(4) -0.0749(2) 0.0455(13) Uani 1 1 d . . .
O31A_1 O -0.0492(4) 0.3593(4) -0.0578(2) 0.0451(13) Uani 1 1 d . . .
O47A_1 O -0.2196(3) 0.1664(4) 0.0100(2) 0.0391(12) Uani 1 1 d . . .
O51A_1 O -0.1592(4) 0.3017(4) 0.0857(2) 0.0452(13) Uani 1 1 d . . .
O61A_1 O -0.0361(5) 0.4487(5) 0.1650(3) 0.0497(16) Uani 0.85 1 d P B 1
OA61_1 O -0.047(2) 0.316(2) 0.1971(14) 0.037(7) Uiso 0.15 1 d P B 2
C12A_1 C 0.1452(5) 0.4355(5) 0.0679(3) 0.0390(17) Uani 1 1 d . . .
H12A_1 H 0.1212 0.4888 0.0742 0.049 Uiso 1 1 calc R . .
C22A_1 C 0.2036(6) 0.4414(6) 0.0201(3) 0.0413(18) Uani 1 1 d . . .
H22A_1 H 0.2579 0.4974 0.0350 0.052 Uiso 1 1 calc R . .
C32A_1 C 0.2392(6) 0.3611(6) 0.0105(3) 0.0433(18) Uani 1 1 d . . .
H32A_1 H 0.1853 0.3048 -0.0055 0.054 Uiso 1 1 calc R . .
C42A_1 C 0.2963(5) 0.3551(6) 0.0697(3) 0.0379(17) Uani 1 1 d . . .
H42A_1 H 0.3555 0.4061 0.0832 0.047 Uiso 1 1 calc R . .
C52A_1 C 0.2381(5) 0.3591(6) 0.1169(3) 0.0389(17) Uani 1 1 d . . .
H52A_1 H 0.1849 0.3022 0.1059 0.049 Uiso 1 1 calc R . .
C62A_1 C 0.2959(5) 0.3679(6) 0.1789(3) 0.0471(19) Uani 1 1 d . . .
H621_1 H 0.2552 0.3657 0.2069 0.059 Uiso 1 1 calc R . .
H622_1 H 0.3209 0.3160 0.1778 0.059 Uiso 1 1 calc R . .
O22A_1 O 0.1470(4) 0.4487(4) -0.0331(2) 0.0466(13) Uani 1 1 d . . .
O32A_1 O 0.2976(4) 0.3680(5) -0.0316(2) 0.0543(15) Uani 1 1 d . . .
O41A_1 O 0.0691(3) 0.3539(4) 0.0458(2) 0.0377(11) Uani 1 1 d . . .
O52A_1 O 0.2024(3) 0.4350(4) 0.1219(2) 0.0393(12) Uani 1 1 d . . .
O62A_1 O 0.3718(4) 0.4511(5) 0.1994(2) 0.0590(17) Uani 1 1 d . . .
C13A_1 C 0.4097(5) 0.2711(6) 0.0768(3) 0.0432(18) Uani 1 1 d . . .
H13A_1 H 0.4514 0.3350 0.0902 0.054 Uiso 1 1 calc R . .
C23A_1 C 0.4365(5) 0.2196(6) 0.0231(3) 0.0401(17) Uani 1 1 d . . .
H23A_1 H 0.5035 0.2236 0.0340 0.050 Uiso 1 1 calc R . .
C33A_1 C 0.3781(5) 0.1208(6) 0.0048(3) 0.0370(16) Uani 1 1 d . . .
H33A_1 H 0.3121 0.1168 -0.0107 0.046 Uiso 1 1 calc R . .
C43A_1 C 0.3838(5) 0.0779(6) 0.0566(3) 0.0402(17) Uani 1 1 d . . .
H43A_1 H 0.4482 0.0752 0.0695 0.050 Uiso 1 1 calc R . .
C53A_1 C 0.3577(6) 0.1331(6) 0.1075(3) 0.0458(19) Uani 1 1 d . . .
H53A_1 H 0.2924 0.1332 0.0941 0.057 Uiso 1 1 calc R . .
C63A_1 C 0.3648(8) 0.0969(8) 0.1628(4) 0.066(3) Uani 1 1 d . . .
H631_1 H 0.3506 0.1381 0.1944 0.083 Uiso 1 1 calc R . .
H632_1 H 0.3183 0.0367 0.1542 0.083 Uiso 1 1 calc R . .
O23A_1 O 0.4211(4) 0.2613(4) -0.0254(2) 0.0478(13) Uani 1 1 d . . .
O33A_1 O 0.4096(4) 0.0696(4) -0.0405(2) 0.0473(13) Uani 1 1 d . . .
O42A_1 O 0.3157(3) 0.2709(4) 0.0584(2) 0.0390(12) Uani 1 1 d . . .
O53A_1 O 0.4188(4) 0.2276(4) 0.1234(2) 0.0471(13) Uani 1 1 d . . .
O63A_1 O 0.4535(7) 0.0896(6) 0.1822(3) 0.084(2) Uani 1 1 d . . .
C14A_1 C 0.3557(6) -0.0872(6) 0.0459(4) 0.049(2) Uani 1 1 d . D .
H14A_1 H 0.4249 -0.0639 0.0572 0.061 Uiso 1 1 calc R . .
C24A_1 C 0.3262(6) -0.1577(6) -0.0114(3) 0.049(2) Uani 1 1 d . . .
H24A_1 H 0.3541 -0.2069 -0.0058 0.061 Uiso 1 1 calc R . .
C34A_1 C 0.2185(6) -0.2007(6) -0.0287(3) 0.048(2) Uani 1 1 d . . .
H34A_1 H 0.1883 -0.1527 -0.0334 0.059 Uiso 1 1 calc R . .
C44A_1 C 0.1899(5) -0.2424(6) 0.0215(3) 0.0446(19) Uani 1 1 d . . .
H44A_1 H 0.2188 -0.2915 0.0254 0.056 Uiso 1 1 calc R . .
C54A_1 C 0.2230(5) -0.1674(6) 0.0797(3) 0.047(2) Uani 1 1 d . D .
H54A_1 H 0.1912 -0.1204 0.0756 0.059 Uiso 1 1 calc R . .
C64A_1 C 0.2031(7) -0.2024(8) 0.1326(4) 0.060(3) Uani 1 1 d . . .
H641_1 H 0.2279 -0.1515 0.1681 0.075 Uiso 0.75 1 calc PR C 1
H642_1 H 0.1351 -0.2251 0.1276 0.075 Uiso 0.75 1 calc PR C 1
O24A_1 O 0.3593(4) -0.1223(4) -0.0571(2) 0.0513(14) Uani 1 1 d . . .
O34A_1 O 0.1943(5) -0.2681(5) -0.0837(2) 0.0670(19) Uani 1 1 d . . .
O43A_1 O 0.3195(3) -0.0127(4) 0.0386(2) 0.0411(12) Uani 1 1 d . . .
O54A_1 O 0.3231(4) -0.1244(4) 0.0920(2) 0.0524(15) Uani 1 1 d . . .
O64A_1 O 0.2387(7) -0.2673(7) 0.1408(4) 0.067(2) Uani 0.75 1 d P D 1
OA64_1 O 0.2322(15) -0.1297(13) 0.1841(7) 0.036(4) Uani 0.25 1 d P D 2
C15A_1 C 0.0541(5) -0.3744(5) 0.0062(3) 0.0394(17) Uani 1 1 d . . .
H15A_1 H 0.1062 -0.4011 0.0124 0.049 Uiso 1 1 calc R . .
C25A_1 C -0.0107(5) -0.4234(6) -0.0533(3) 0.0408(17) Uani 1 1 d . . .
H25A_1 H -0.0348 -0.4891 -0.0545 0.051 Uiso 1 1 calc R . .
C35A_1 C -0.0934(5) -0.3858(5) -0.0645(3) 0.0404(17) Uani 1 1 d . . .
H35A_1 H -0.0700 -0.3207 -0.0648 0.050 Uiso 1 1 calc R . .
C45A_1 C -0.1435(5) -0.3939(6) -0.0139(3) 0.0393(17) Uani 1 1 d . . .
H45A_1 H -0.1758 -0.4588 -0.0166 0.049 Uiso 1 1 calc R . .
C55A_1 C -0.0754(6) -0.3492(6) 0.0467(3) 0.0433(18) Uani 1 1 d . . .
H55A_1 H -0.0527 -0.2823 0.0512 0.054 Uiso 1 1 calc R . .
C65A_1 C -0.1185(6) -0.3675(7) 0.0976(3) 0.053(2) Uani 1 1 d . . .
H651_1 H -0.0716 -0.3382 0.1351 0.066 Uiso 1 1 calc R . .
H652_1 H -0.1702 -0.3411 0.0981 0.066 Uiso 1 1 calc R . .
O25A_1 O 0.0393(4) -0.4141(4) -0.0997(2) 0.0449(13) Uani 1 1 d . . .
O35A_1 O -0.1578(4) -0.4349(4) -0.1192(2) 0.0456(13) Uani 1 1 d . . .
O44A_1 O 0.0911(4) -0.2792(4) 0.0079(2) 0.0420(12) Uani 1 1 d . . .
O55A_1 O 0.0041(4) -0.3848(4) 0.0512(2) 0.0430(12) Uani 1 1 d . . .
O65A_1 O -0.1533(4) -0.4654(5) 0.0923(3) 0.0597(17) Uani 1 1 d . . .
C16A_1 C -0.3062(6) -0.3889(6) -0.0259(3) 0.0428(18) Uani 1 1 d . F .
H16A_1 H -0.3145 -0.4540 -0.0264 0.053 Uiso 1 1 calc R . .
C26A_1 C -0.3649(5) -0.3834(6) -0.0825(3) 0.0415(18) Uani 1 1 d . . .
H26A_1 H -0.4314 -0.4132 -0.0840 0.052 Uiso 1 1 calc R . .
C36A_1 C -0.3520(5) -0.2834(6) -0.0817(3) 0.0397(17) Uani 1 1 d . . .
H36A_1 H -0.2861 -0.2534 -0.0817 0.050 Uiso 1 1 calc R . .
C46A_1 C -0.3742(5) -0.2368(5) -0.0261(3) 0.0379(16) Uani 1 1 d . . .
H46A_1 H -0.4423 -0.2594 -0.0290 0.047 Uiso 1 1 calc R . .
C56A_1 C -0.3217(6) -0.2514(6) 0.0299(3) 0.0452(19) Uani 1 1 d . F .
H56A_1 H -0.2543 -0.2193 0.0362 0.057 Uiso 1 1 calc R . .
C66A_1 C -0.3549(8) -0.2174(8) 0.0853(4) 0.063(3) Uani 1 1 d . . .
H661_1 H -0.3241 -0.2366 0.1184 0.079 Uiso 0.82 1 calc PR E 1
H662_1 H -0.3348 -0.1504 0.0955 0.079 Uiso 0.82 1 calc PR E 1
O26A_1 O -0.3420(4) -0.4286(4) -0.1338(2) 0.0472(13) Uani 1 1 d . . .
O36A_1 O -0.4128(4) -0.2769(4) -0.1344(2) 0.0435(13) Uani 1 1 d . . .
O45A_1 O -0.2102(4) -0.3445(4) -0.0222(2) 0.0420(12) Uani 1 1 d . . .
O56A_1 O -0.3344(4) -0.3473(4) 0.0243(2) 0.0469(13) Uani 1 1 d . . .
O66A_1 O -0.4473(7) -0.2471(7) 0.0797(4) 0.081(3) Uani 0.82 1 d P F 1
OA66_1 O -0.3311(17) -0.2656(17) 0.1289(11) 0.028(5) Uiso 0.18 1 d P F 2
C17A_1 C -0.4130(5) -0.0921(6) -0.0154(3) 0.0418(18) Uani 1 1 d . . .
H17A_1 H -0.4743 -0.1366 -0.0183 0.052 Uiso 1 1 calc R . .
C27A_1 C -0.4222(5) -0.0423(5) -0.0645(3) 0.0365(16) Uani 1 1 d . . .
H27A_1 H -0.4730 -0.0142 -0.0616 0.046 Uiso 1 1 calc R . .
C37A_1 C -0.3318(5) 0.0330(5) -0.0582(3) 0.0371(16) Uani 1 1 d . . .
H37A_1 H -0.2813 0.0051 -0.0631 0.046 Uiso 1 1 calc R . .
C47A_1 C -0.3065(5) 0.0958(5) 0.0033(3) 0.0382(17) Uani 1 1 d . . .
H47A_1 H -0.3567 0.1239 0.0085 0.048 Uiso 1 1 calc R . .
C57A_1 C -0.2951(6) 0.0398(6) 0.0488(3) 0.0447(19) Uani 1 1 d . . .
H57A_1 H -0.2468 0.0097 0.0420 0.056 Uiso 1 1 calc R . .
C67A_1 C -0.2690(9) 0.0954(7) 0.1129(4) 0.075(3) Uani 1 1 d . . .
H671_1 H -0.2187 0.1524 0.1185 0.093 Uiso 1 1 calc R . .
H672_1 H -0.3232 0.1104 0.1243 0.093 Uiso 1 1 calc R . .
O27A_1 O -0.4468(3) -0.1067(4) -0.1208(2) 0.0406(12) Uani 1 1 d . . .
O37A_1 O -0.3443(4) 0.0817(4) -0.1030(2) 0.0474(13) Uani 1 1 d . . .
O46A_1 O -0.3474(3) -0.1391(4) -0.0240(2) 0.0397(12) Uani 1 1 d . . .
O57A_1 O -0.3839(4) -0.0297(4) 0.0405(2) 0.0420(12) Uani 1 1 d . . .
O67A_1 O -0.2378(6) 0.0366(6) 0.1477(3) 0.082(2) Uani 1 1 d . . .
C11B_2 C -0.3091(5) 0.1493(5) -0.3072(3) 0.0373(16) Uani 1 1 d . . .
H11B_2 H -0.3239 0.2069 -0.3091 0.047 Uiso 1 1 calc R . .
C21B_2 C -0.3559(5) 0.1070(5) -0.2616(3) 0.0376(16) Uani 1 1 d . . .
H21B_2 H -0.4232 0.1021 -0.2715 0.047 Uiso 1 1 calc R . .
C31B_2 C -0.3474(5) 0.0137(5) -0.2632(3) 0.0379(17) Uani 1 1 d . . .
H31B_2 H -0.2804 0.0182 -0.2517 0.047 Uiso 1 1 calc R . .
C41B_2 C -0.3889(5) -0.0470(5) -0.3255(3) 0.0353(16) Uani 1 1 d . . .
H41B_2 H -0.4555 -0.0504 -0.3381 0.044 Uiso 1 1 calc R . .
C51B_2 C -0.3323(5) -0.0027(5) -0.3661(3) 0.0351(16) Uani 1 1 d . . .
H51B_2 H -0.2655 0.0024 -0.3523 0.044 Uiso 1 1 calc R . .
C61B_2 C -0.3667(5) -0.0536(6) -0.4312(3) 0.0391(17) Uani 1 1 d . . .
H625_2 H -0.3279 -0.0215 -0.4544 0.049 Uiso 1 1 calc R . .
H626_2 H -0.3602 -0.1151 -0.4360 0.049 Uiso 1 1 calc R . .
O21B_2 O -0.3146(4) 0.1669(4) -0.2038(2) 0.0495(14) Uani 1 1 d . . .
O31B_2 O -0.3954(3) -0.0250(4) -0.2218(2) 0.0397(12) Uani 1 1 d . . .
O47B_2 O -0.2101(3) 0.1686(3) -0.2873(2) 0.0354(11) Uani 1 1 d . . .
O51B_2 O -0.3421(3) 0.0875(4) -0.3639(2) 0.0399(12) Uani 1 1 d . . .
O61B_2 O -0.4623(4) -0.0602(4) -0.4532(2) 0.0471(13) Uani 1 1 d . . .
C12B_2 C -0.4621(5) -0.2132(5) -0.3524(3) 0.0362(16) Uani 1 1 d . . .
H12B_2 H -0.5167 -0.1916 -0.3636 0.045 Uiso 1 1 calc R . .
C22B_2 C -0.4794(5) -0.2690(5) -0.3073(3) 0.0364(16) Uani 1 1 d . . .
H22B_2 H -0.5367 -0.3216 -0.3248 0.045 Uiso 1 1 calc R . .
C32B_2 C -0.3958(5) -0.3048(5) -0.2910(3) 0.0332(15) Uani 1 1 d . . .
H32B_2 H -0.3395 -0.2525 -0.2705 0.041 Uiso 1 1 calc R . .
C42B_2 C -0.3779(4) -0.3580(5) -0.3477(3) 0.0343(16) Uani 1 1 d . . .
H42B_2 H -0.4285 -0.4165 -0.3652 0.043 Uiso 1 1 calc R . .
C52B_2 C -0.3675(5) -0.2991(5) -0.3930(3) 0.0347(15) Uani 1 1 d . . .
H52B_2 H -0.3106 -0.2458 -0.3766 0.043 Uiso 1 1 calc R . .
C62B_2 C -0.3603(5) -0.3530(5) -0.4531(3) 0.0380(16) Uani 1 1 d . . .
H623_2 H -0.3488 -0.3114 -0.4791 0.048 Uiso 1 1 calc R . .
H624_2 H -0.3068 -0.3767 -0.4467 0.048 Uiso 1 1 calc R . .
O22B_2 O -0.4918(4) -0.2140(4) -0.2558(2) 0.0413(12) Uani 1 1 d . . .
O32B_2 O -0.4128(3) -0.3662(4) -0.2536(2) 0.0393(12) Uani 1 1 d . . .
O41B_2 O -0.3810(3) -0.1364(3) -0.32600(19) 0.0339(11) Uani 1 1 d . . .
O52B_2 O -0.4480(3) -0.2673(4) -0.4042(2) 0.0377(11) Uani 1 1 d . . .
O62B_2 O -0.4422(4) -0.4268(4) -0.4816(2) 0.0470(13) Uani 1 1 d . . .
C13B_2 C -0.2837(5) -0.4634(5) -0.3416(3) 0.0333(15) Uani 1 1 d . . .
H13B_2 H -0.3477 -0.5070 -0.3535 0.042 Uiso 1 1 calc R . .
C23B_2 C -0.2318(5) -0.4778(5) -0.2854(3) 0.0367(16) Uani 1 1 d . . .
H23B_2 H -0.2267 -0.5406 -0.2940 0.046 Uiso 1 1 calc R . .
C33B_2 C -0.1327(5) -0.4100(5) -0.2674(3) 0.0365(16) Uani 1 1 d . . .
H33B_2 H -0.1355 -0.3464 -0.2591 0.046 Uiso 1 1 calc R . .
C43B_2 C -0.0856(5) -0.4277(6) -0.3185(3) 0.0373(16) Uani 1 1 d . . .
H43B_2 H -0.0794 -0.4901 -0.3251 0.047 Uiso 1 1 calc R . .
C53B_2 C -0.1425(4) -0.4162(6) -0.3746(3) 0.0366(17) Uani 1 1 d . . .
H53B_2 H -0.1439 -0.3522 -0.3688 0.046 Uiso 1 1 calc R . .
C63B_2 C -0.1050(5) -0.4424(5) -0.4292(3) 0.0369(16) Uani 1 1 d . . .
H635_2 H -0.1451 -0.4363 -0.4644 0.046 Uiso 1 1 calc R . .
H636_2 H -0.0417 -0.4015 -0.4240 0.046 Uiso 1 1 calc R . .
O23B_2 O -0.2814(4) -0.4685(4) -0.2393(2) 0.0437(13) Uani 1 1 d . . .
O33B_2 O -0.0817(4) -0.4264(4) -0.2152(2) 0.0410(12) Uani 1 1 d . . .
O42B_2 O -0.2895(3) -0.3740(3) -0.3290(2) 0.0349(11) Uani 1 1 d . . .
O53B_2 O -0.2375(3) -0.4779(4) -0.3882(2) 0.0368(11) Uani 1 1 d . . .
O63B_2 O -0.1029(3) -0.5359(3) -0.4371(2) 0.0375(11) Uani 1 1 d . . .
C14B_2 C 0.0814(5) -0.3938(5) -0.3105(3) 0.0338(15) Uani 1 1 d . . .
H14B_2 H 0.0585 -0.4615 -0.3227 0.042 Uiso 1 1 calc R . .
C24B_2 C 0.1547(5) -0.3635(5) -0.2513(3) 0.0377(16) Uani 1 1 d . . .
H24B_2 H 0.2060 -0.3904 -0.2560 0.047 Uiso 1 1 calc R . .
C34B_2 C 0.1944(5) -0.2598(5) -0.2339(3) 0.0366(16) Uani 1 1 d . . .
H34B_2 H 0.1438 -0.2329 -0.2271 0.046 Uiso 1 1 calc R . .
C44B_2 C 0.2345(5) -0.2266(5) -0.2839(3) 0.0342(15) Uani 1 1 d . . .
H44B_2 H 0.2896 -0.2477 -0.2882 0.043 Uiso 1 1 calc R . .
C54B_2 C 0.1600(5) -0.2635(5) -0.3424(3) 0.0330(15) Uani 1 1 d . . .
H54B_2 H 0.1090 -0.2356 -0.3395 0.041 Uiso 1 1 calc R . .
C64B_2 C 0.1983(5) -0.2456(6) -0.3964(3) 0.0416(18) Uani 1 1 d . . .
H645_2 H 0.1481 -0.2742 -0.4324 0.052 Uiso 1 1 calc R . .
H646_2 H 0.2184 -0.1796 -0.3929 0.052 Uiso 1 1 calc R . .
O24B_2 O 0.1110(3) -0.3960(4) -0.2073(2) 0.0414(12) Uani 1 1 d . . .
O34B_2 O 0.2673(4) -0.2297(4) -0.1810(2) 0.0409(12) Uani 1 1 d . . .
O43B_2 O 0.0060(3) -0.3604(4) -0.3021(2) 0.0365(11) Uani 1 1 d . . .
O54B_2 O 0.1222(3) -0.3610(3) -0.3548(2) 0.0363(11) Uani 1 1 d . . .
O64B_2 O 0.2749(3) -0.2800(4) -0.4020(2) 0.0407(12) Uani 1 1 d . . .
C15B_2 C 0.3555(5) -0.0802(5) -0.2682(3) 0.0370(16) Uani 1 1 d . H .
H15B_2 H 0.3925 -0.1236 -0.2725 0.046 Uiso 1 1 calc R . .
C25B_2 C 0.3962(5) -0.0116(5) -0.2088(3) 0.0368(16) Uani 1 1 d . . .
H25B_2 H 0.4617 0.0209 -0.2080 0.046 Uiso 1 1 calc R . .
C35B_2 C 0.3449(5) 0.0584(5) -0.2020(3) 0.0345(16) Uani 1 1 d . . .
H35B_2 H 0.2788 0.0280 -0.2027 0.043 Uiso 1 1 calc R . .
C45B_2 C 0.3491(5) 0.1046(5) -0.2532(3) 0.0357(16) Uani 1 1 d . . .
H45B_2 H 0.4146 0.1395 -0.2506 0.045 Uiso 1 1 calc R . .
C55B_2 C 0.3101(5) 0.0329(5) -0.3124(3) 0.0371(16) Uani 1 1 d . H .
H55B_2 H 0.2425 0.0033 -0.3167 0.046 Uiso 1 1 calc R . .
C65B_2 C 0.3236(6) 0.0746(6) -0.3649(3) 0.048(2) Uani 1 1 d . . .
H655_2 H 0.3058 0.1310 -0.3602 0.060 Uiso 0.72 1 calc PR G 1
H656_2 H 0.3894 0.0895 -0.3670 0.060 Uiso 0.72 1 calc PR G 1
O25B_2 O 0.3983(3) -0.0575(4) -0.1615(2) 0.0394(12) Uani 1 1 d . . .
O35B_2 O 0.3881(4) 0.1260(4) -0.1461(2) 0.0402(12) Uani 1 1 d . . .
O44B_2 O 0.2619(3) -0.1289(3) -0.2690(2) 0.0337(10) Uani 1 1 d . . .
O55B_2 O 0.3577(4) -0.0355(3) -0.3152(2) 0.0378(12) Uani 1 1 d . . .
O65B_2 O 0.2641(8) 0.0072(7) -0.4200(3) 0.064(2) Uani 0.72 1 d P H 1
OB65_2 O 0.4298(13) 0.1161(14) -0.3572(7) 0.046(5) Uani 0.28 1 d P H 2
C16B_2 C 0.3332(5) 0.2569(5) -0.2515(3) 0.0344(15) Uani 1 1 d . . .
H16B_2 H 0.3995 0.2669 -0.2532 0.043 Uiso 1 1 calc R . .
C26B_2 C 0.3278(5) 0.3230(5) -0.1956(3) 0.0367(16) Uani 1 1 d . . .
H26B_2 H 0.3597 0.3863 -0.1968 0.046 Uiso 1 1 calc R . .
C36B_2 C 0.2277(5) 0.3152(5) -0.1940(3) 0.0358(16) Uani 1 1 d . . .
H36B_2 H 0.1971 0.2534 -0.1896 0.045 Uiso 1 1 calc R . .
C46B_2 C 0.1767(5) 0.3271(5) -0.2506(3) 0.0335(15) Uani 1 1 d . . .
H46B_2 H 0.2020 0.3910 -0.2531 0.042 Uiso 1 1 calc R . .
C56B_2 C 0.1877(5) 0.2614(5) -0.3050(3) 0.0338(15) Uani 1 1 d . . .
H56B_2 H 0.1573 0.1976 -0.3041 0.042 Uiso 1 1 calc R . .
C66B_2 C 0.1436(5) 0.2781(6) -0.3626(3) 0.0407(17) Uani 1 1 d . . .
H665_2 H 0.0776 0.2726 -0.3640 0.051 Uiso 1 1 calc R . .
H666_2 H 0.1750 0.3404 -0.3644 0.051 Uiso 1 1 calc R . .
O26B_2 O 0.3754(3) 0.3048(4) -0.1433(2) 0.0396(12) Uani 1 1 d . . .
O36B_2 O 0.2210(4) 0.3817(4) -0.1452(2) 0.0416(12) Uani 1 1 d . . .
O45B_2 O 0.2941(3) 0.1658(3) -0.24707(19) 0.0327(10) Uani 1 1 d . . .
O56B_2 O 0.2838(3) 0.2736(3) -0.30324(19) 0.0351(11) Uani 1 1 d . . .
O66B_2 O 0.1502(4) 0.2148(4) -0.4126(2) 0.0495(14) Uani 1 1 d . . .
C17B_2 C 0.0355(5) 0.3761(5) -0.2571(3) 0.0329(15) Uani 1 1 d . . .
H17B_2 H 0.0834 0.4355 -0.2517 0.041 Uiso 1 1 calc R . .
C27B_2 C -0.0194(5) 0.3833(5) -0.2096(3) 0.0334(15) Uani 1 1 d . . .
H27B_2 H -0.0537 0.4280 -0.2151 0.042 Uiso 1 1 calc R . .
C37B_2 C -0.0902(5) 0.2913(5) -0.2172(3) 0.0372(16) Uani 1 1 d . . .
H37B_2 H -0.0572 0.2455 -0.2119 0.047 Uiso 1 1 calc R . .
C47B_2 C -0.1532(5) 0.2623(5) -0.2790(3) 0.0334(15) Uani 1 1 d . . .
H47B_2 H -0.1938 0.3022 -0.2825 0.042 Uiso 1 1 calc R . .
C57B_2 C -0.0980(5) 0.2641(5) -0.3269(3) 0.0340(15) Uani 1 1 d . . .
H57B_2 H -0.0684 0.2146 -0.3288 0.043 Uiso 1 1 calc R . .
C67B_2 C -0.1584(5) 0.2537(6) -0.3881(3) 0.0416(18) Uani 1 1 d . . .
H615_2 H -0.1193 0.2564 -0.4170 0.052 Uiso 1 1 calc R . .
H616_2 H -0.2064 0.1939 -0.4004 0.052 Uiso 1 1 calc R . .
O27B_2 O 0.0425(3) 0.4155(4) -0.1514(2) 0.0391(12) Uani 1 1 d . . .
O37B_2 O -0.1460(3) 0.2983(4) -0.1738(2) 0.0417(12) Uani 1 1 d . . .
O46B_2 O 0.0800(3) 0.3088(3) -0.24946(19) 0.0324(10) Uani 1 1 d . . .
O57B_2 O -0.0257(3) 0.3519(3) -0.31426(19) 0.0340(11) Uani 1 1 d . . .
O67B_2 O -0.2029(3) 0.3243(4) -0.3875(2) 0.0407(12) Uani 1 1 d . . .
C11C_3 C -0.1477(5) 0.3039(5) 0.3962(3) 0.0382(17) Uani 1 1 d . . .
H11C_3 H -0.2099 0.3108 0.3983 0.048 Uiso 1 1 calc R . .
C21C_3 C -0.1082(5) 0.3559(6) 0.3529(3) 0.0397(17) Uani 1 1 d . . .
H21C_3 H -0.1066 0.4205 0.3654 0.050 Uiso 1 1 calc R . .
C31C_3 C -0.0116(5) 0.3524(5) 0.3520(3) 0.0371(16) Uani 1 1 d . . .
H31C_3 H -0.0135 0.2881 0.3373 0.046 Uiso 1 1 calc R . .
C41C_3 C 0.0507(4) 0.3905(5) 0.4151(3) 0.0339(15) Uani 1 1 d . . .
H41C_3 H 0.0563 0.4557 0.4301 0.042 Uiso 1 1 calc R . .
C51C_3 C 0.0070(4) 0.3327(5) 0.4553(3) 0.0358(16) Uani 1 1 d . . .
H51C_3 H 0.0049 0.2683 0.4407 0.045 Uiso 1 1 calc R . .
C61C_3 C 0.0585(5) 0.3674(5) 0.5199(3) 0.0414(18) Uani 1 1 d . . .
H613_3 H 0.0263 0.3296 0.5433 0.052 Uiso 1 1 calc R . .
H614_3 H 0.1221 0.3625 0.5242 0.052 Uiso 1 1 calc R . .
O21C_3 O -0.1714(4) 0.3147(4) 0.2955(2) 0.0506(14) Uani 1 1 d . . .
O31C_3 O 0.0258(4) 0.4053(4) 0.3133(2) 0.0458(13) Uani 1 1 d . . .
O47C_3 O -0.1568(3) 0.2084(4) 0.3748(2) 0.0391(12) Uani 1 1 d . . .
O51C_3 O -0.0874(3) 0.3377(4) 0.4529(2) 0.0388(12) Uani 1 1 d . . .
O61C_3 O 0.0627(4) 0.4616(4) 0.5419(2) 0.0443(12) Uani 1 1 d . . .
C12C_3 C 0.2218(5) 0.4563(5) 0.4391(3) 0.0378(17) Uani 1 1 d . . .
H12C_3 H 0.2030 0.5116 0.4516 0.047 Uiso 1 1 calc R . .
C22C_3 C 0.2793(5) 0.4685(5) 0.3935(3) 0.0359(16) Uani 1 1 d . . .
H22C_3 H 0.3358 0.5220 0.4108 0.045 Uiso 1 1 calc R . .
C32C_3 C 0.3081(4) 0.3849(5) 0.3750(3) 0.0336(16) Uani 1 1 d . . .
H32C_3 H 0.2513 0.3337 0.3535 0.042 Uiso 1 1 calc R . .
C42C_3 C 0.3566(5) 0.3582(5) 0.4273(3) 0.0343(16) Uani 1 1 d . . .
H42C_3 H 0.4199 0.4023 0.4438 0.043 Uiso 1 1 calc R . .
C52C_3 C 0.3016(5) 0.3565(5) 0.4768(3) 0.0377(17) Uani 1 1 d . . .
H52C_3 H 0.2449 0.3026 0.4642 0.047 Uiso 1 1 calc R . .
C62C_3 C 0.3638(6) 0.3537(7) 0.5344(3) 0.0461(19) Uani 1 1 d . . .
H123_3 H 0.3885 0.3018 0.5269 0.058 Uiso 1 1 calc R . .
H124_3 H 0.4168 0.4099 0.5486 0.058 Uiso 1 1 calc R . .
O22C_3 O 0.2226(3) 0.4856(4) 0.3443(2) 0.0398(12) Uani 1 1 d . . .
O32C_3 O 0.3703(3) 0.3996(4) 0.3353(2) 0.0392(12) Uani 1 1 d . . .
O41C_3 O 0.1409(3) 0.3790(4) 0.4124(2) 0.0375(11) Uani 1 1 d . . .
O52C_3 O 0.2757(3) 0.4391(4) 0.4893(2) 0.0390(12) Uani 1 1 d . . .
O62C_3 O 0.3111(4) 0.3452(5) 0.5783(3) 0.0593(16) Uani 1 1 d . . .
C13C_3 C 0.4555(5) 0.2615(5) 0.4128(3) 0.0345(15) Uani 1 1 d . . .
H13C_3 H 0.5011 0.3235 0.4241 0.043 Uiso 1 1 calc R . .
C23C_3 C 0.4680(5) 0.2068(5) 0.3533(3) 0.0372(16) Uani 1 1 d . . .
H23C_3 H 0.5347 0.2104 0.3573 0.047 Uiso 1 1 calc R . .
C33C_3 C 0.4101(5) 0.1082(5) 0.3384(3) 0.0354(15) Uani 1 1 d . . .
H33C_3 H 0.3431 0.1038 0.3274 0.044 Uiso 1 1 calc R . .
C43C_3 C 0.4270(5) 0.0674(5) 0.3908(3) 0.0333(15) Uani 1 1 d . . .
H43C_3 H 0.4921 0.0645 0.3985 0.042 Uiso 1 1 calc R . .
C53C_3 C 0.4117(5) 0.1231(5) 0.4461(3) 0.0355(16) Uani 1 1 d . . .
H53C_3 H 0.3461 0.1244 0.4390 0.044 Uiso 1 1 calc R . .
C63C_3 C 0.4343(5) 0.0911(6) 0.5013(3) 0.0412(17) Uani 1 1 d . . .
H133_3 H 0.4193 0.1285 0.5344 0.052 Uiso 1 1 calc R . .
H134_3 H 0.3964 0.0275 0.4952 0.052 Uiso 1 1 calc R . .
O23C_3 O 0.4406(4) 0.2491(4) 0.3069(2) 0.0467(13) Uani 1 1 d . . .
O33C_3 O 0.4351(4) 0.0596(4) 0.2889(2) 0.0437(12) Uani 1 1 d . . .
O42C_3 O 0.3647(3) 0.2693(4) 0.4052(2) 0.0378(12) Uani 1 1 d . . .
O53C_3 O 0.4741(3) 0.2155(3) 0.45817(19) 0.0333(11) Uani 1 1 d . . .
O63C_3 O 0.5314(3) 0.0978(4) 0.5156(2) 0.0411(12) Uani 1 1 d . . .
C14C_3 C 0.4002(5) -0.0972(5) 0.3827(3) 0.0378(17) Uani 1 1 d . . .
H14C_3 H 0.4694 -0.0738 0.3930 0.047 Uiso 1 1 calc R . .
C24C_3 C 0.3684(5) -0.1698(5) 0.3249(3) 0.0398(17) Uani 1 1 d . . .
H24C_3 H 0.3998 -0.2171 0.3286 0.050 Uiso 1 1 calc R . .
C34C_3 C 0.2638(5) -0.2143(5) 0.3104(3) 0.0387(17) Uani 1 1 d . . .
H34C_3 H 0.2327 -0.1690 0.3005 0.048 Uiso 1 1 calc R . .
C44C_3 C 0.2315(5) -0.2454(6) 0.3636(3) 0.0379(16) Uani 1 1 d . . .
H44C_3 H 0.2527 -0.2982 0.3701 0.047 Uiso 1 1 calc R . .
C54C_3 C 0.2691(5) -0.1672(5) 0.4188(3) 0.0381(17) Uani 1 1 d . . .
H54C_3 H 0.2415 -0.1178 0.4132 0.048 Uiso 1 1 calc R . .
C64C_3 C 0.2493(5) -0.1956(5) 0.4751(3) 0.0409(18) Uani 1 1 d . . .
H643_3 H 0.2786 -0.1435 0.5096 0.051 Uiso 1 1 calc R . .
H644_3 H 0.1816 -0.2144 0.4721 0.051 Uiso 1 1 calc R . .
O24C_3 O 0.3959(4) -0.1280(4) 0.2785(2) 0.0477(13) Uani 1 1 d . . .
O34C_3 O 0.2376(3) -0.2903(4) 0.2595(2) 0.0413(12) Uani 1 1 d . . .
O43C_3 O 0.3632(3) -0.0240(3) 0.3741(2) 0.0354(11) Uani 1 1 d . . .
O54C_3 O 0.3700(3) -0.1322(4) 0.4292(2) 0.0389(12) Uani 1 1 d . . .
O64C_3 O 0.2852(4) -0.2697(4) 0.4829(2) 0.0420(12) Uani 1 1 d . . .
C15C_3 C 0.0832(5) -0.3642(5) 0.3471(3) 0.0372(16) Uani 1 1 d . . .
H15C_3 H 0.1284 -0.3995 0.3491 0.046 Uiso 1 1 calc R . .
C25C_3 C 0.0096(5) -0.4048(5) 0.2885(3) 0.0402(17) Uani 1 1 d . . .
H25C_3 H -0.0194 -0.4707 0.2848 0.050 Uiso 1 1 calc R . .
C35C_3 C -0.0664(5) -0.3576(6) 0.2859(3) 0.0394(17) Uani 1 1 d . . .
H35C_3 H -0.0385 -0.2933 0.2850 0.049 Uiso 1 1 calc R . .
C45C_3 C -0.1069(5) -0.3587(5) 0.3401(3) 0.0380(16) Uani 1 1 d . . .
H45C_3 H -0.1418 -0.4222 0.3390 0.048 Uiso 1 1 calc R . .
C55C_3 C -0.0281(5) -0.3179(6) 0.3973(3) 0.0397(17) Uani 1 1 d . . .
H55C_3 H 0.0026 -0.2524 0.4004 0.050 Uiso 1 1 calc R . .
C65C_3 C -0.0655(6) -0.3283(6) 0.4524(3) 0.0477(19) Uani 1 1 d . . .
H653_3 H -0.1251 -0.3145 0.4484 0.060 Uiso 1 1 calc R . .
H654_3 H -0.0775 -0.3920 0.4550 0.060 Uiso 1 1 calc R . .
O25C_3 O 0.0559(4) -0.3944(4) 0.2408(2) 0.0484(13) Uani 1 1 d . . .
O35C_3 O -0.1388(4) -0.4029(4) 0.2326(2) 0.0468(13) Uani 1 1 d . . .
O44C_3 O 0.1314(3) -0.2710(4) 0.3487(2) 0.0406(12) Uani 1 1 d . . .
O55C_3 O 0.0398(3) -0.3675(4) 0.3956(2) 0.0429(12) Uani 1 1 d . . .
O65C_3 O -0.0027(4) -0.2703(5) 0.5054(2) 0.0596(16) Uani 1 1 d . . .
C16C_3 C -0.2598(5) -0.3402(6) 0.3462(3) 0.0426(18) Uani 1 1 d . . .
H16C_3 H -0.2688 -0.4033 0.3509 0.053 Uiso 1 1 calc R . .
C26C_3 C -0.3307(5) -0.3418(6) 0.2915(3) 0.0407(17) Uani 1 1 d . . .
H26C_3 H -0.3950 -0.3670 0.2963 0.051 Uiso 1 1 calc R . .
C36C_3 C -0.3157(6) -0.2453(6) 0.2850(3) 0.0452(19) Uani 1 1 d . . .
H36C_3 H -0.2536 -0.2224 0.2764 0.057 Uiso 1 1 calc R . .
C46C_3 C -0.3205(5) -0.1825(6) 0.3426(3) 0.0414(17) Uani 1 1 d . . .
H46C_3 H -0.3856 -0.1982 0.3476 0.052 Uiso 1 1 calc R . .
C56C_3 C -0.2558(6) -0.1913(6) 0.3962(3) 0.0457(19) Uani 1 1 d . . .
H56C_3 H -0.1900 -0.1650 0.3945 0.057 Uiso 1 1 calc R . .
C66C_3 C -0.2727(6) -0.1413(7) 0.4529(3) 0.053(2) Uani 1 1 d . . .
H663_3 H -0.2760 -0.0807 0.4494 0.067 Uiso 1 1 calc R . .
H664_3 H -0.3327 -0.1753 0.4591 0.067 Uiso 1 1 calc R . .
O26C_3 O -0.3176(4) -0.3967(4) 0.2393(2) 0.0443(12) Uani 1 1 d . . .
O36C_3 O -0.3877(5) -0.2452(5) 0.2366(2) 0.0619(17) Uani 1 1 d . . .
O45C_3 O -0.1687(3) -0.3045(4) 0.3383(2) 0.0396(12) Uani 1 1 d . . .
O56C_3 O -0.2721(4) -0.2844(4) 0.3982(2) 0.0427(12) Uani 1 1 d . . .
O66C_3 O -0.1985(5) -0.1314(5) 0.5034(3) 0.0675(18) Uani 1 1 d . . .
C17C_3 C -0.3596(5) -0.0437(6) 0.3309(3) 0.0442(18) Uani 1 1 d . . .
H17C_3 H -0.4224 -0.0895 0.3198 0.055 Uiso 1 1 calc R . .
C27C_3 C -0.3496(6) 0.0050(7) 0.2817(4) 0.051(2) Uani 1 1 d . . .
H27C_3 H -0.4026 0.0301 0.2742 0.064 Uiso 1 1 calc R . .
C37C_3 C -0.2591(5) 0.0825(6) 0.2991(3) 0.0423(18) Uani 1 1 d . . .
H37C_3 H -0.2064 0.0562 0.3017 0.053 Uiso 1 1 calc R . .
C47C_3 C -0.2494(5) 0.1443(5) 0.3593(3) 0.0345(15) Uani 1 1 d . . .
H47C_3 H -0.2966 0.1775 0.3565 0.043 Uiso 1 1 calc R . .
C57C_3 C -0.2617(5) 0.0892(5) 0.4059(3) 0.0390(17) Uani 1 1 d . . .
H57C_3 H -0.2110 0.0606 0.4109 0.049 Uiso 1 1 calc R . .
C67C_3 C -0.2609(5) 0.1464(6) 0.4653(3) 0.0391(17) Uani 1 1 d . . .
H673_3 H -0.2710 0.1071 0.4928 0.049 Uiso 1 1 calc R . .
H674_3 H -0.1993 0.1922 0.4815 0.049 Uiso 1 1 calc R . .
O27C_3 O -0.3522(4) -0.0598(5) 0.2280(3) 0.0640(18) Uani 1 1 d . . .
O37C_3 O -0.2556(4) 0.1315(4) 0.2548(2) 0.0523(14) Uani 1 1 d . . .
O46C_3 O -0.2914(3) -0.0902(4) 0.3366(2) 0.0438(12) Uani 1 1 d . . .
O57C_3 O -0.3516(3) 0.0176(4) 0.3851(2) 0.0430(13) Uani 1 1 d . . .
O67C_3 O -0.3313(4) 0.1919(4) 0.4613(2) 0.0433(12) Uani 1 1 d . . .
O1_4 O -0.2760(4) 0.3780(4) 0.4830(2) 0.0470(13) Uani 1 1 d . . .
O2_4 O 0.5476(4) 0.5280(4) 0.3959(2) 0.0442(12) Uani 1 1 d . . .
O3_4 O 0.3316(4) 0.5797(4) 0.2818(2) 0.0438(13) Uani 1 1 d . . .
O4_4 O 0.2515(4) 0.5369(4) 0.5983(2) 0.0422(13) Uani 0.96 1 d P . .
O5_4 O 0.4633(4) 0.4436(5) 0.6892(3) 0.0568(16) Uani 0.96 1 d P . .
O6_4 O 0.6055(4) 0.2770(4) 0.5953(2) 0.0438(13) Uani 0.92 1 d P . .
O7_4 O 0.4702(4) -0.2450(4) 0.4844(2) 0.0441(12) Uani 1 1 d . . .
O8_4 O 0.5824(4) 0.4130(5) 0.5317(3) 0.0466(15) Uani 0.86 1 d P . .
O9A_4 O 0.5584(6) 0.4001(6) -0.1342(3) 0.0604(19) Uiso 0.83 1 d P I 1
O9B_4 O 0.573(3) 0.389(3) -0.1924(17) 0.061(9) Uiso 0.17 1 d P J 2
O10_4 O 0.3162(4) 0.5133(4) 0.7104(2) 0.0479(13) Uani 1.00 1 d P . .
O11_4 O 0.4872(4) 0.6766(4) 0.3724(2) 0.0437(13) Uani 0.96 1 d P . .
O12_4 O 0.6949(4) 0.4543(5) 0.3875(3) 0.0586(16) Uani 0.98 1 d P . .
O13_4 O -0.1886(4) 0.4112(5) 0.2130(2) 0.0509(15) Uani 0.95 1 d P . .
O14_4 O 0.5362(4) 0.3006(5) 0.6973(3) 0.0558(17) Uani 0.89 1 d P . .
O15_4 O 0.5494(4) 0.4367(5) 0.2094(3) 0.0607(17) Uani 0.98 1 d P . .
O16_4 O -0.1395(5) 0.0419(5) -0.4313(3) 0.0625(17) Uani 0.96 1 d P . .
O17_4 O 0.6942(5) 0.3716(5) 0.7950(3) 0.0594(18) Uani 0.87 1 d P . .
O18_4 O 0.6030(6) 0.3329(6) 0.2831(3) 0.090(3) Uani 1 1 d . . .
O19_4 O -0.1311(6) -0.2357(5) -0.4301(3) 0.075(2) Uani 1 1 d . . .
O20_4 O -0.0290(8) 0.0351(6) -0.3254(4) 0.101(3) Uani 1 1 d . . .
O21_4 O 0.6459(5) 0.3140(7) 0.1337(4) 0.097(3) Uani 1 1 d . . .
O22A_4 O -0.0309(7) 0.1424(7) 0.5099(4) 0.056(2) Uani 0.70 1 d P K 1
O22B_4 O -0.005(3) 0.101(3) 0.4978(17) 0.101(11) Uiso 0.30 1 d P L 2
O23A_4 O -0.6016(6) -0.3180(7) -0.2018(4) 0.056(2) Uani 0.72 1 d P M 1
O23B_4 O -0.6130(13) -0.3505(13) -0.1811(9) 0.033(4) Uiso 0.28 1 d P N 2
O24_4 O 0.0978(6) 0.0302(6) -0.3984(4) 0.069(2) Uani 0.87 1 d P . .
O25_4 O 0.5971(7) 0.3506(7) -0.0311(4) 0.094(3) Uani 0.94 1 d P . .
O26_4 O 0.5695(5) 0.2265(5) -0.1482(4) 0.065(2) Uani 0.85 1 d P . .
O27A_4 O 0.0029(8) -0.0994(7) 0.4950(4) 0.086(3) Uani 0.85 1 d P O 1
O27B_4 O 0.018(3) -0.068(3) 0.446(2) 0.065(11) Uiso 0.15 1 d P P 2
O28A_4 O 0.6575(9) 0.4695(12) 0.0850(6) 0.074(4) Uani 0.62 1 d P Q 1
O28B_4 O 0.6679(18) 0.4285(17) 0.0753(11) 0.068(8) Uiso 0.38 1 d P R 2
O29_4 O -0.1319(7) -0.1365(7) -0.3217(4) 0.107(3) Uani 1 1 d . . .
O30A_4 O 0.2516(9) 0.5673(8) -0.1348(5) 0.093(3) Uani 0.78 1 d P S 1
O30B_4 O 0.257(3) 0.575(3) -0.0831(17) 0.044(8) Uiso 0.14 1 d P T 2
O31_4 O 0.6104(7) 0.2025(8) 0.2027(4) 0.064(3) Uani 0.64 1 d P . .
O32_4 O -0.4621(10) -0.0503(16) 0.1432(6) 0.151(8) Uani 0.76 1 d P . .
O33_4 O 0.1335(14) 0.1379(10) 0.4219(6) 0.147(7) Uani 0.80 1 d P . .
O34A_4 O -0.5489(12) -0.4760(19) -0.0221(8) 0.150(11) Uani 0.60 1 d P U 1
O34B_4 O -0.574(3) -0.402(4) -0.007(2) 0.072(12) Uiso 0.17 1 d P V 2
O35_4 O 0.0903(17) -0.0348(12) 0.4150(7) 0.158(8) Uani 0.75 1 d P . .
O36A_4 O -0.0212(18) 0.0812(19) 0.3992(8) 0.116(8) Uani 0.45 1 d P W 1
O36B_4 O -0.036(2) -0.001(3) 0.4149(15) 0.053(8) Uiso 0.18 1 d P X 2
O37A_4 O 0.4416(15) 0.811(2) 0.1712(6) 0.191(12) Uani 0.70 1 d P Y 1
O37B_4 O 0.4368(17) 0.7391(17) 0.2143(11) 0.066(6) Uiso 0.30 1 d P Z 2
O38A_4 O 0.5599(12) 0.5891(17) 0.1232(9) 0.116(8) Uani 0.51 1 d P A 1
O38B_4 O 0.5441(18) 0.5336(17) 0.0813(11) 0.102(7) Uiso 0.46 1 d P B 2
O39A_4 O 0.4594(13) 0.6012(15) 0.1616(9) 0.086(6) Uani 0.41 1 d P C 1
O39B_4 O 0.367(2) 0.6036(15) 0.1284(9) 0.091(9) Uani 0.34 1 d P D 2
O39C_4 O 0.370(2) 0.674(2) 0.0963(15) 0.049(8) Uiso 0.16 1 d P E 3
O40_4 O -0.622(2) -0.357(2) -0.019(2) 0.139(17) Uani 0.30 1 d P . .
O41A_4 O 0.225(2) 0.120(3) 0.5023(16) 0.143(16) Uani 0.35 1 d P F 1
O41B_4 O 0.204(2) 0.018(2) 0.4706(15) 0.043(8) Uiso 0.16 1 d P G 2
O42_4 O -0.271(3) -0.607(3) -0.1116(16) 0.046(8) Uiso 0.15 1 d P . .
C1A_5 C 0.0580(12) 0.1039(10) -0.0811(5) 0.076(4) Uiso 0.75 1 d PD H 1
C2A_5 C -0.0340(10) 0.0987(9) -0.1082(6) 0.066(4) Uiso 0.75 1 d PD H 1
H2A_5 H -0.0792 0.0997 -0.0857 0.083 Uiso 0.75 1 calc PR H 1
C3A_5 C -0.0563(10) 0.0921(12) -0.1690(7) 0.078(6) Uiso 0.75 1 d PD H 1
H3A_5 H -0.1175 0.0890 -0.1870 0.097 Uiso 0.75 1 calc PR H 1
C4A_5 C 0.0919(10) 0.0935(11) -0.1764(7) 0.077(4) Uiso 0.75 1 d PD H 1
H4A_5 H 0.1346 0.0891 -0.2003 0.096 Uiso 0.75 1 calc PR H 1
C5A_5 C 0.1229(9) 0.1032(11) -0.1163(8) 0.077(4) Uiso 0.75 1 d PD H 1
H5A_5 H 0.1855 0.1091 -0.0997 0.097 Uiso 0.75 1 calc PR H 1
C6A_5 C 0.0907(10) 0.1167(11) -0.0164(5) 0.076(4) Uiso 0.75 1 d PD H 1
H6A_5 H 0.1544 0.1286 0.0007 0.095 Uiso 0.75 1 calc PR H 1
C7A_5 C 0.0179(11) 0.1152(13) 0.1099(6) 0.088(5) Uiso 0.75 1 d PD H 1
H7A_5 H -0.0467 0.0978 0.0931 0.110 Uiso 0.75 1 calc PR H 1
C8A_5 C 0.0523(9) 0.1316(9) 0.1752(4) 0.061(4) Uiso 0.75 1 d PD H 1
C9A_5 C -0.0101(9) 0.1246(9) 0.2118(6) 0.072(4) Uiso 0.75 1 d PD H 1
H9A_5 H -0.0743 0.1111 0.1952 0.090 Uiso 0.75 1 calc PR H 1
C10A_5 C 0.0210(9) 0.1373(9) 0.2727(6) 0.069(4) Uiso 0.75 1 d PD H 1
H10A_5 H -0.0226 0.1327 0.2966 0.087 Uiso 0.75 1 calc PR H 1
C11A_5 C 0.1745(9) 0.1657(11) 0.2630(6) 0.076(4) Uiso 0.75 1 d PD H 1
H11A_5 H 0.2385 0.1806 0.2806 0.094 Uiso 0.75 1 calc PR H 1
C12A_5 C 0.1467(9) 0.1543(11) 0.2019(6) 0.079(4) Uiso 0.75 1 d PD H 1
H12A_5 H 0.1915 0.1620 0.1790 0.099 Uiso 0.75 1 calc PR H 1
N1A_5 N 0.0056(11) 0.0900(10) -0.2031(5) 0.076(4) Uiso 0.75 1 d PD H 1
N2A_5 N 0.0310(10) 0.1114(10) 0.0159(5) 0.071(3) Uiso 0.75 1 d PD H 1
N3A_5 N 0.0762(9) 0.1248(9) 0.0768(5) 0.073(3) Uiso 0.75 1 d PD H 1
N4A_5 N 0.1124(9) 0.1561(11) 0.2979(5) 0.078(4) Uiso 0.75 1 d PD H 1
C1B_5 C 0.0135(16) 0.1074(14) -0.0755(6) 0.019(5) Uiso 0.25 1 d PD I 2
C2B_5 C 0.0995(14) 0.1068(14) -0.0886(9) 0.028(5) Uiso 0.25 1 d PD I 2
H2B_5 H 0.1505 0.1122 -0.0580 0.035 Uiso 0.25 1 calc PR I 2
C3B_5 C 0.1105(14) 0.0981(17) -0.1471(12) 0.040(7) Uiso 0.25 1 d PD I 2
H3B_5 H 0.1691 0.0980 -0.1546 0.050 Uiso 0.25 1 calc PR I 2
C4B_5 C -0.0438(15) 0.0890(19) -0.1809(9) 0.027(7) Uiso 0.25 1 d PD I 2
H4B_5 H -0.0938 0.0820 -0.2127 0.033 Uiso 0.25 1 calc PR I 2
C5B_5 C -0.0605(14) 0.098(2) -0.1237(11) 0.045(9) Uiso 0.25 1 d PD I 2
H5B_5 H -0.1198 0.0984 -0.1176 0.056 Uiso 0.25 1 calc PR I 2
C6B_5 C -0.0026(15) 0.1076(18) -0.0157(7) 0.029(5) Uiso 0.25 1 d PD I 2
H6B_5 H -0.0629 0.1011 -0.0092 0.037 Uiso 0.25 1 calc PR I 2
C7B_5 C 0.0991(15) 0.1242(19) 0.1254(7) 0.032(6) Uiso 0.25 1 d PD I 2
H7B_5 H 0.1562 0.1174 0.1185 0.041 Uiso 0.25 1 calc PR I 2
C8B_5 C 0.0827(14) 0.1323(16) 0.1860(7) 0.027(6) Uiso 0.25 1 d PD I 2
C9B_5 C 0.1511(13) 0.1320(17) 0.2342(9) 0.046(7) Uiso 0.25 1 d PD I 2
H9B_5 H 0.2095 0.1270 0.2288 0.058 Uiso 0.25 1 calc PR I 2
C10B_5 C 0.1306(13) 0.139(2) 0.2905(9) 0.043(9) Uiso 0.25 1 d PD I 2
H10B_5 H 0.1766 0.1394 0.3226 0.054 Uiso 0.25 1 calc PR I 2
C11B_5 C -0.0162(13) 0.1479(18) 0.2532(8) 0.033(6) Uiso 0.25 1 d PD I 2
H11B_5 H -0.0730 0.1557 0.2599 0.041 Uiso 0.25 1 calc PR I 2
C12B_5 C -0.0038(12) 0.1394(16) 0.1955(7) 0.019(5) Uiso 0.25 1 d PD I 2
H12B_5 H -0.0516 0.1385 0.1642 0.024 Uiso 0.25 1 calc PR I 2
N1B_5 N 0.0394(18) 0.0897(18) -0.1930(8) 0.038(6) Uiso 0.25 1 d PD I 2
N2B_5 N 0.0662(15) 0.1166(18) 0.0277(7) 0.031(6) Uiso 0.25 1 d PD I 2
N3B_5 N 0.0363(15) 0.1264(16) 0.0818(6) 0.028(5) Uiso 0.25 1 d PD I 2
N4B_5 N 0.0476(13) 0.1459(13) 0.3004(7) 0.021(4) Uiso 0.25 1 d PD I 2
C1A_6 C -0.0764(8) -0.1331(9) -0.0791(4) 0.050(3) Uiso 0.75 1 d PD J 1
C2A_6 C -0.1605(8) -0.1166(7) -0.1004(6) 0.054(3) Uiso 0.75 1 d PD J 1
H2A_6 H -0.1974 -0.1012 -0.0743 0.067 Uiso 0.75 1 calc PR J 1
C3A_6 C -0.1890(8) -0.1235(8) -0.1617(6) 0.060(3) Uiso 0.75 1 d PD J 1
H3A_6 H -0.2451 -0.1120 -0.1761 0.075 Uiso 0.75 1 calc PR J 1
C4A_6 C -0.0559(9) -0.1602(10) -0.1787(6) 0.063(3) Uiso 0.75 1 d PD J 1
H4A_6 H -0.0186 -0.1729 -0.2051 0.079 Uiso 0.75 1 calc PR J 1
C5A_6 C -0.0245(9) -0.1569(11) -0.1198(7) 0.070(4) Uiso 0.75 1 d PD J 1
H5A_6 H 0.0312 -0.1705 -0.1070 0.088 Uiso 0.75 1 calc PR J 1
C6A_6 C -0.0437(9) -0.1284(9) -0.0161(4) 0.059(3) Uiso 0.75 1 d PD J 1
H6A_6 H 0.0122 -0.1417 -0.0036 0.074 Uiso 0.75 1 calc PR J 1
C7A_6 C -0.0932(8) -0.0936(9) 0.1183(4) 0.058(3) Uiso 0.75 1 d PD J 1
H7A_6 H -0.1488 -0.0796 0.1066 0.072 Uiso 0.75 1 calc PR J 1
C8A_6 C -0.0631(11) -0.0980(10) 0.1798(4) 0.063(4) Uiso 0.75 1 d PD J 1
C9A_6 C -0.1192(8) -0.0898(8) 0.2207(7) 0.061(3) Uiso 0.75 1 d PD J 1
H9A_6 H -0.1793 -0.0847 0.2085 0.076 Uiso 0.75 1 calc PR J 1
C10A_6 C -0.0853(10) -0.0894(9) 0.2799(6) 0.064(3) Uiso 0.75 1 d PD J 1
H10A_6 H -0.1234 -0.0831 0.3069 0.079 Uiso 0.75 1 calc PR J 1
C11A_6 C 0.0527(11) -0.1060(15) 0.2606(8) 0.113(7) Uiso 0.75 1 d PD J 1
H11A_6 H 0.1120 -0.1117 0.2745 0.142 Uiso 0.75 1 calc PR J 1
C12A_6 C 0.0255(11) -0.1068(13) 0.2005(8) 0.088(5) Uiso 0.75 1 d PD J 1
H12A_6 H 0.0655 -0.1130 0.1748 0.110 Uiso 0.75 1 calc PR J 1
N1A_6 N -0.1373(9) -0.1463(9) -0.2003(5) 0.066(3) Uiso 0.75 1 d PD J 1
N2A_6 N -0.0896(8) -0.1065(8) 0.0223(4) 0.060(3) Uiso 0.75 1 d PD J 1
N3A_6 N -0.0447(9) -0.1087(10) 0.0803(4) 0.058(3) Uiso 0.75 1 d PD J 1
N4A_6 N -0.0019(11) -0.0974(11) 0.2992(6) 0.087(4) Uiso 0.75 1 d PD J 1
C1B_6 C -0.099(2) -0.123(3) -0.0835(8) 0.077(17) Uiso 0.25 1 d PD K 2
C2B_6 C -0.1688(14) -0.1176(16) -0.1286(12) 0.028(6) Uiso 0.25 1 d PD K 2
H2B_6 H -0.2221 -0.1031 -0.1203 0.035 Uiso 0.25 1 calc PR K 2
C3B_6 C -0.156(2) -0.135(2) -0.1867(11) 0.067(13) Uiso 0.25 1 d PD K 2
H3B_6 H -0.2028 -0.1309 -0.2170 0.083 Uiso 0.25 1 calc PR K 2
C4B_6 C -0.017(2) -0.162(3) -0.1578(14) 0.070(11) Uiso 0.25 1 d PD K 2
H4B_6 H 0.0338 -0.1797 -0.1678 0.087 Uiso 0.25 1 calc PR K 2
C5B_6 C -0.0199(19) -0.144(2) -0.0978(13) 0.051(9) Uiso 0.25 1 d PD K 2
H5B_6 H 0.0291 -0.1458 -0.0683 0.063 Uiso 0.25 1 calc PR K 2
C6B_6 C -0.109(2) -0.110(3) -0.0215(9) 0.057(9) Uiso 0.25 1 d PD K 2
H6B_6 H -0.1629 -0.0988 -0.0122 0.071 Uiso 0.25 1 calc PR K 2
C7B_6 C -0.013(2) -0.108(3) 0.1181(9) 0.057(9) Uiso 0.25 1 d PD K 2
H7B_6 H 0.0425 -0.1182 0.1111 0.072 Uiso 0.25 1 calc PR K 2
C8B_6 C -0.029(2) -0.100(2) 0.1788(8) 0.059(11) Uiso 0.25 1 d PD K 2
C9B_6 C 0.0431(16) -0.0956(19) 0.2262(13) 0.046(8) Uiso 0.25 1 d PD K 2
H9B_6 H 0.1011 -0.0995 0.2193 0.058 Uiso 0.25 1 calc PR K 2
C10B_6 C 0.028(2) -0.086(2) 0.2838(11) 0.054(9) Uiso 0.25 1 d PD K 2
H10B_6 H 0.0773 -0.0831 0.3149 0.068 Uiso 0.25 1 calc PR K 2
C11B_6 C -0.1220(17) -0.083(2) 0.2502(15) 0.043(7) Uiso 0.25 1 d PD K 2
H11B_6 H -0.1797 -0.0804 0.2580 0.053 Uiso 0.25 1 calc PR K 2
C12B_6 C -0.1130(18) -0.092(2) 0.1918(12) 0.045(7) Uiso 0.25 1 d PD K 2
H12B_6 H -0.1624 -0.0921 0.1618 0.057 Uiso 0.25 1 calc PR K 2
N1B_6 N -0.082(2) -0.157(2) -0.2019(10) 0.057(8) Uiso 0.25 1 d PD K 2
N2B_6 N -0.0447(19) -0.115(2) 0.0199(8) 0.050(7) Uiso 0.25 1 d PD K 2
N3B_6 N -0.072(3) -0.101(3) 0.0751(9) 0.069(13) Uiso 0.25 1 d PD K 2
N4B_6 N -0.053(3) -0.079(3) 0.2965(11) 0.102(17) Uiso 0.25 1 d PD K 2

loop_
_atom_site_aniso_label
_atom_site_aniso_U_11
_atom_site_aniso_U_22
_atom_site_aniso_U_33
_atom_site_aniso_U_23
_atom_site_aniso_U_13
_atom_site_aniso_U_12
C11A_1 0.037(4) 0.047(4) 0.028(3) 0.009(3) 0.009(3) 0.003(3)
C21A_1 0.042(4) 0.044(4) 0.031(4) 0.012(3) 0.009(3) 0.004(3)
C31A_1 0.040(4) 0.049(4) 0.023(3) 0.015(3) 0.005(3) -0.006(3)
C41A_1 0.034(4) 0.053(4) 0.029(4) 0.017(3) 0.011(3) 0.008(3)
C51A_1 0.039(4) 0.043(4) 0.030(3) 0.019(3) 0.009(3) 0.004(3)
C61A_1 0.053(5) 0.049(5) 0.034(4) 0.016(3) 0.013(3) 0.005(4)
O21A_1 0.039(3) 0.060(3) 0.029(2) 0.020(2) 0.002(2) -0.002(2)
O31A_1 0.042(3) 0.059(3) 0.033(3) 0.027(2) 0.011(2) 0.000(2)
O47A_1 0.033(2) 0.048(3) 0.033(2) 0.013(2) 0.009(2) 0.002(2)
O51A_1 0.045(3) 0.059(3) 0.030(3) 0.018(2) 0.014(2) 0.005(3)
O61A_1 0.053(4) 0.048(4) 0.036(3) 0.003(3) 0.010(3) 0.001(3)
C12A_1 0.042(4) 0.046(4) 0.025(3) 0.016(3) 0.008(3) 0.002(3)
C22A_1 0.047(4) 0.055(5) 0.025(3) 0.023(3) 0.010(3) 0.010(4)
C32A_1 0.046(4) 0.065(5) 0.027(4) 0.021(3) 0.017(3) 0.019(4)
C42A_1 0.034(4) 0.052(5) 0.023(3) 0.015(3) 0.003(3) 0.004(3)
C52A_1 0.036(4) 0.051(5) 0.025(3) 0.009(3) 0.006(3) 0.006(3)
C62A_1 0.037(4) 0.067(5) 0.029(4) 0.015(3) 0.004(3) 0.000(4)
O22A_1 0.048(3) 0.064(3) 0.033(3) 0.028(2) 0.011(2) 0.013(3)
O32A_1 0.054(3) 0.090(5) 0.029(3) 0.029(3) 0.018(2) 0.023(3)
O41A_1 0.034(3) 0.046(3) 0.031(2) 0.015(2) 0.008(2) 0.005(2)
O52A_1 0.040(3) 0.045(3) 0.026(2) 0.014(2) 0.008(2) -0.002(2)
O62A_1 0.037(3) 0.086(5) 0.035(3) 0.009(3) 0.003(2) -0.006(3)
C13A_1 0.029(4) 0.063(5) 0.032(4) 0.013(3) 0.006(3) 0.006(3)
C23A_1 0.031(3) 0.056(5) 0.034(4) 0.020(3) 0.008(3) 0.008(3)
C33A_1 0.029(3) 0.057(5) 0.032(4) 0.020(3) 0.014(3) 0.013(3)
C43A_1 0.034(4) 0.052(4) 0.029(4) 0.016(3) 0.005(3) 0.000(3)
C53A_1 0.054(5) 0.058(5) 0.026(4) 0.021(3) 0.013(3) 0.009(4)
C63A_1 0.099(8) 0.075(6) 0.030(4) 0.020(4) 0.016(5) 0.031(6)
O23A_1 0.049(3) 0.066(4) 0.034(3) 0.023(2) 0.013(2) 0.017(3)
O33A_1 0.054(3) 0.060(3) 0.036(3) 0.021(2) 0.023(2) 0.016(3)
O42A_1 0.033(3) 0.053(3) 0.029(2) 0.013(2) 0.0037(19) 0.010(2)
O53A_1 0.053(3) 0.062(3) 0.022(2) 0.013(2) 0.002(2) 0.013(3)
O63A_1 0.131(7) 0.113(6) 0.026(3) 0.024(3) 0.011(4) 0.067(6)
C14A_1 0.036(4) 0.065(5) 0.045(4) 0.022(4) 0.015(3) 0.005(4)
C24A_1 0.044(4) 0.064(5) 0.034(4) 0.022(4) 0.013(3) 0.000(4)
C34A_1 0.047(4) 0.064(5) 0.023(3) 0.016(3) 0.012(3) -0.004(4)
C44A_1 0.039(4) 0.060(5) 0.036(4) 0.024(4) 0.015(3) 0.004(4)
C54A_1 0.036(4) 0.068(5) 0.026(4) 0.021(3) 0.001(3) -0.006(4)
C64A_1 0.058(5) 0.076(6) 0.036(4) 0.021(4) 0.013(4) -0.004(5)
O24A_1 0.048(3) 0.068(4) 0.036(3) 0.020(3) 0.020(2) 0.002(3)
O34A_1 0.064(4) 0.087(5) 0.026(3) 0.010(3) 0.013(3) -0.016(3)
O43A_1 0.034(3) 0.053(3) 0.032(3) 0.016(2) 0.008(2) 0.003(2)
O54A_1 0.043(3) 0.067(4) 0.040(3) 0.029(3) 0.003(2) -0.003(3)
O64A_1 0.074(6) 0.080(6) 0.054(5) 0.041(5) 0.019(4) 0.013(5)
OA64_1 0.061(12) 0.028(10) 0.018(9) 0.001(7) -0.001(8) 0.021(9)
C15A_1 0.041(4) 0.048(4) 0.034(4) 0.023(3) 0.021(3) 0.006(3)
C25A_1 0.039(4) 0.051(4) 0.034(4) 0.019(3) 0.016(3) 0.007(3)
C35A_1 0.046(4) 0.046(4) 0.029(4) 0.016(3) 0.017(3) 0.004(3)
C45A_1 0.039(4) 0.054(5) 0.032(4) 0.026(3) 0.016(3) 0.010(3)
C55A_1 0.048(4) 0.051(5) 0.031(4) 0.018(3) 0.012(3) 0.008(4)
C65A_1 0.050(5) 0.072(6) 0.029(4) 0.015(4) 0.006(3) 0.005(4)
O25A_1 0.046(3) 0.054(3) 0.033(3) 0.020(2) 0.016(2) 0.003(3)
O35A_1 0.037(3) 0.061(3) 0.030(3) 0.012(2) 0.007(2) 0.001(2)
O44A_1 0.040(3) 0.048(3) 0.035(3) 0.019(2) 0.011(2) 0.000(2)
O55A_1 0.037(3) 0.063(3) 0.031(3) 0.026(2) 0.014(2) 0.004(2)
O65A_1 0.051(3) 0.085(5) 0.048(3) 0.038(3) 0.022(3) 0.008(3)
C16A_1 0.046(4) 0.047(4) 0.042(4) 0.023(3) 0.022(3) 0.009(4)
C26A_1 0.039(4) 0.051(5) 0.033(4) 0.017(3) 0.017(3) 0.001(3)
C36A_1 0.038(4) 0.057(5) 0.028(3) 0.027(3) 0.010(3) 0.006(3)
C46A_1 0.039(4) 0.043(4) 0.030(3) 0.019(3) 0.010(3) 0.000(3)
C56A_1 0.053(5) 0.058(5) 0.036(4) 0.031(4) 0.019(3) 0.018(4)
C66A_1 0.083(7) 0.101(8) 0.026(4) 0.036(4) 0.024(4) 0.041(6)
O26A_1 0.048(3) 0.056(3) 0.036(3) 0.018(2) 0.012(2) 0.007(3)
O36A_1 0.038(3) 0.059(3) 0.027(2) 0.018(2) 0.003(2) 0.001(2)
O45A_1 0.045(3) 0.044(3) 0.043(3) 0.025(2) 0.020(2) 0.008(2)
O56A_1 0.053(3) 0.055(3) 0.040(3) 0.027(2) 0.023(2) 0.010(3)
O66A_1 0.092(7) 0.087(6) 0.071(6) 0.033(5) 0.049(5) 0.011(5)
C17A_1 0.035(4) 0.057(5) 0.027(3) 0.014(3) 0.008(3) 0.002(3)
C27A_1 0.028(3) 0.042(4) 0.035(4) 0.017(3) 0.006(3) -0.001(3)
C37A_1 0.033(3) 0.047(4) 0.026(3) 0.016(3) 0.007(3) -0.002(3)
C47A_1 0.036(4) 0.043(4) 0.029(3) 0.016(3) 0.008(3) -0.005(3)
C57A_1 0.043(4) 0.049(4) 0.029(4) 0.013(3) 0.000(3) -0.005(4)
C67A_1 0.102(8) 0.077(7) 0.027(4) 0.027(4) 0.005(4) -0.007(6)
O27A_1 0.037(3) 0.052(3) 0.024(2) 0.013(2) -0.0004(19) 0.000(2)
O37A_1 0.049(3) 0.058(3) 0.026(2) 0.021(2) 0.003(2) -0.003(3)
O46A_1 0.033(3) 0.048(3) 0.038(3) 0.021(2) 0.012(2) 0.003(2)
O57A_1 0.039(3) 0.054(3) 0.031(3) 0.015(2) 0.011(2) 0.005(2)
O67A_1 0.078(5) 0.110(6) 0.054(4) 0.039(4) 0.011(4) 0.009(4)
C11B_2 0.022(3) 0.050(4) 0.033(4) 0.016(3) 0.004(3) -0.003(3)
C21B_2 0.034(4) 0.046(4) 0.028(3) 0.012(3) 0.010(3) 0.002(3)
C31B_2 0.032(3) 0.052(4) 0.029(3) 0.024(3) 0.013(3) -0.001(3)
C41B_2 0.023(3) 0.050(4) 0.030(3) 0.022(3) 0.007(3) -0.003(3)
C51B_2 0.033(3) 0.044(4) 0.026(3) 0.018(3) 0.009(3) -0.001(3)
C61B_2 0.031(3) 0.052(4) 0.031(4) 0.019(3) 0.009(3) 0.001(3)
O21B_2 0.055(3) 0.053(3) 0.031(3) 0.017(2) 0.009(2) -0.006(3)
O31B_2 0.033(2) 0.054(3) 0.030(2) 0.023(2) 0.013(2) -0.003(2)
O47B_2 0.027(2) 0.041(3) 0.032(2) 0.016(2) 0.0039(19) -0.003(2)
O51B_2 0.036(3) 0.045(3) 0.026(2) 0.017(2) -0.0028(19) -0.008(2)
O61B_2 0.040(3) 0.051(3) 0.037(3) 0.018(2) -0.004(2) -0.005(2)
C12B_2 0.032(3) 0.043(4) 0.031(3) 0.014(3) 0.005(3) 0.003(3)
C22B_2 0.030(3) 0.045(4) 0.030(3) 0.017(3) 0.009(3) -0.003(3)
C32B_2 0.029(3) 0.042(4) 0.033(3) 0.022(3) 0.010(3) 0.009(3)
C42B_2 0.021(3) 0.048(4) 0.029(3) 0.017(3) 0.003(3) -0.003(3)
C52B_2 0.027(3) 0.048(4) 0.031(3) 0.019(3) 0.010(3) 0.006(3)
C62B_2 0.039(4) 0.053(4) 0.025(3) 0.020(3) 0.011(3) 0.008(3)
O22B_2 0.039(3) 0.050(3) 0.041(3) 0.022(2) 0.019(2) 0.009(2)
O32B_2 0.037(3) 0.053(3) 0.036(3) 0.030(2) 0.018(2) 0.006(2)
O41B_2 0.028(2) 0.043(3) 0.029(2) 0.016(2) 0.0056(18) 0.002(2)
O52B_2 0.033(2) 0.050(3) 0.031(2) 0.019(2) 0.009(2) 0.005(2)
O62B_2 0.045(3) 0.059(3) 0.029(3) 0.017(2) 0.004(2) 0.000(3)
C13B_2 0.034(3) 0.039(4) 0.029(3) 0.018(3) 0.015(3) 0.003(3)
C23B_2 0.037(4) 0.047(4) 0.033(4) 0.024(3) 0.020(3) 0.005(3)
C33B_2 0.033(4) 0.052(4) 0.025(3) 0.020(3) 0.009(3) 0.005(3)
C43B_2 0.022(3) 0.052(4) 0.034(4) 0.020(3) 0.007(3) -0.004(3)
C53B_2 0.022(3) 0.054(4) 0.027(3) 0.015(3) 0.010(3) -0.007(3)
C63B_2 0.027(3) 0.055(5) 0.027(3) 0.018(3) 0.011(3) 0.001(3)
O23B_2 0.042(3) 0.062(3) 0.036(3) 0.029(2) 0.023(2) 0.011(3)
O33B_2 0.043(3) 0.055(3) 0.031(3) 0.025(2) 0.011(2) 0.013(2)
O42B_2 0.025(2) 0.044(3) 0.033(2) 0.018(2) 0.0057(19) 0.000(2)
O53B_2 0.028(2) 0.050(3) 0.033(2) 0.017(2) 0.0139(19) 0.003(2)
O63B_2 0.037(3) 0.044(3) 0.029(2) 0.013(2) 0.011(2) 0.004(2)
C14B_2 0.036(4) 0.036(4) 0.030(3) 0.011(3) 0.017(3) 0.004(3)
C24B_2 0.032(3) 0.052(4) 0.031(3) 0.021(3) 0.015(3) 0.002(3)
C34B_2 0.041(4) 0.040(4) 0.021(3) 0.013(3) 0.008(3) -0.007(3)
C44B_2 0.039(4) 0.040(4) 0.024(3) 0.017(3) 0.013(3) 0.004(3)
C54B_2 0.032(3) 0.040(4) 0.028(3) 0.016(3) 0.012(3) 0.003(3)
C64B_2 0.036(4) 0.061(5) 0.026(3) 0.021(3) 0.014(3) 0.000(3)
O24B_2 0.038(3) 0.054(3) 0.029(2) 0.023(2) 0.011(2) 0.000(2)
O34B_2 0.045(3) 0.049(3) 0.025(2) 0.015(2) 0.006(2) 0.004(2)
O43B_2 0.027(2) 0.048(3) 0.031(2) 0.016(2) 0.0093(19) -0.001(2)
O54B_2 0.036(3) 0.045(3) 0.027(2) 0.017(2) 0.011(2) 0.002(2)
O64B_2 0.029(2) 0.057(3) 0.036(3) 0.018(2) 0.014(2) 0.005(2)
C15B_2 0.030(3) 0.051(4) 0.029(3) 0.022(3) 0.009(3) 0.001(3)
C25B_2 0.033(4) 0.043(4) 0.032(4) 0.013(3) 0.007(3) 0.005(3)
C35B_2 0.028(3) 0.050(4) 0.025(3) 0.019(3) 0.006(3) 0.004(3)
C45B_2 0.030(3) 0.050(4) 0.028(3) 0.018(3) 0.011(3) 0.005(3)
C55B_2 0.034(4) 0.047(4) 0.029(3) 0.016(3) 0.011(3) 0.004(3)
C65B_2 0.056(5) 0.053(5) 0.028(4) 0.015(3) 0.008(3) 0.004(4)
O25B_2 0.040(3) 0.047(3) 0.028(2) 0.019(2) 0.002(2) 0.003(2)
O35B_2 0.042(3) 0.050(3) 0.021(2) 0.011(2) 0.002(2) 0.004(2)
O44B_2 0.029(2) 0.040(3) 0.032(2) 0.017(2) 0.0119(19) 0.001(2)
O55B_2 0.043(3) 0.043(3) 0.028(2) 0.019(2) 0.015(2) 0.003(2)
O65B_2 0.094(7) 0.064(5) 0.030(4) 0.011(4) 0.005(4) 0.021(5)
OB65_2 0.046(10) 0.068(12) 0.017(8) 0.029(8) 0.000(7) -0.001(9)
C16B_2 0.033(3) 0.044(4) 0.028(3) 0.022(3) 0.009(3) 0.005(3)
C26B_2 0.031(3) 0.047(4) 0.022(3) 0.013(3) -0.001(3) -0.003(3)
C36B_2 0.033(3) 0.048(4) 0.025(3) 0.015(3) 0.007(3) 0.004(3)
C46B_2 0.029(3) 0.044(4) 0.027(3) 0.018(3) 0.007(3) 0.004(3)
C56B_2 0.025(3) 0.049(4) 0.023(3) 0.018(3) 0.006(2) -0.004(3)
C66B_2 0.038(4) 0.056(5) 0.029(4) 0.019(3) 0.013(3) 0.007(3)
O26B_2 0.035(3) 0.053(3) 0.026(2) 0.014(2) 0.0016(19) 0.004(2)
O36B_2 0.040(3) 0.056(3) 0.025(2) 0.012(2) 0.006(2) 0.010(2)
O45B_2 0.027(2) 0.040(3) 0.028(2) 0.0152(19) 0.0087(18) 0.001(2)
O56B_2 0.032(2) 0.048(3) 0.024(2) 0.019(2) 0.0093(19) 0.001(2)
O66B_2 0.062(3) 0.062(4) 0.025(2) 0.016(2) 0.006(2) 0.017(3)
C17B_2 0.034(3) 0.034(4) 0.033(4) 0.017(3) 0.014(3) 0.005(3)
C27B_2 0.031(3) 0.044(4) 0.021(3) 0.012(3) 0.008(3) 0.000(3)
C37B_2 0.034(4) 0.050(4) 0.027(3) 0.020(3) 0.014(3) 0.000(3)
C47B_2 0.029(3) 0.040(4) 0.030(3) 0.019(3) 0.012(3) -0.002(3)
C57B_2 0.027(3) 0.042(4) 0.031(3) 0.015(3) 0.010(3) 0.000(3)
C67B_2 0.037(4) 0.058(5) 0.021(3) 0.012(3) 0.008(3) -0.002(4)
O27B_2 0.035(3) 0.053(3) 0.024(2) 0.015(2) 0.0066(19) 0.000(2)
O37B_2 0.037(3) 0.058(3) 0.025(2) 0.013(2) 0.013(2) -0.001(2)
O46B_2 0.027(2) 0.041(3) 0.028(2) 0.0191(19) 0.0085(18) 0.001(2)
O57B_2 0.029(2) 0.044(3) 0.023(2) 0.0174(19) 0.0052(18) -0.004(2)
O67B_2 0.033(2) 0.054(3) 0.032(3) 0.021(2) 0.004(2) 0.003(2)
C11C_3 0.036(4) 0.040(4) 0.033(4) 0.012(3) 0.010(3) -0.001(3)
C21C_3 0.030(3) 0.047(4) 0.033(4) 0.011(3) 0.005(3) -0.004(3)
C31C_3 0.032(4) 0.049(4) 0.026(3) 0.016(3) 0.008(3) -0.001(3)
C41C_3 0.023(3) 0.048(4) 0.032(3) 0.020(3) 0.015(3) 0.002(3)
C51C_3 0.023(3) 0.054(4) 0.029(3) 0.019(3) 0.012(3) 0.000(3)
C61C_3 0.039(4) 0.055(5) 0.027(3) 0.018(3) 0.010(3) 0.000(3)
O21C_3 0.039(3) 0.067(4) 0.030(3) 0.016(2) -0.003(2) -0.007(3)
O31C_3 0.040(3) 0.060(3) 0.032(3) 0.023(2) 0.013(2) -0.004(2)
O47C_3 0.028(2) 0.050(3) 0.031(2) 0.012(2) 0.0072(19) -0.004(2)
O51C_3 0.027(2) 0.054(3) 0.030(2) 0.012(2) 0.0108(19) 0.001(2)
O61C_3 0.035(3) 0.055(3) 0.038(3) 0.010(2) 0.011(2) 0.004(2)
C12C_3 0.027(3) 0.045(4) 0.031(3) 0.016(3) 0.001(3) -0.008(3)
C22C_3 0.029(3) 0.047(4) 0.030(3) 0.017(3) 0.006(3) 0.004(3)
C32C_3 0.019(3) 0.053(4) 0.026(3) 0.018(3) 0.011(2) -0.001(3)
C42C_3 0.031(3) 0.042(4) 0.028(3) 0.016(3) 0.006(3) 0.004(3)
C52C_3 0.035(4) 0.050(4) 0.024(3) 0.013(3) 0.004(3) 0.004(3)
C62C_3 0.045(4) 0.072(6) 0.032(4) 0.024(4) 0.017(3) 0.021(4)
O22C_3 0.034(3) 0.052(3) 0.038(3) 0.026(2) 0.014(2) 0.007(2)
O32C_3 0.030(2) 0.057(3) 0.033(2) 0.023(2) 0.015(2) 0.003(2)
O41C_3 0.023(2) 0.051(3) 0.034(2) 0.014(2) 0.0095(19) -0.001(2)
O52C_3 0.034(3) 0.050(3) 0.030(2) 0.014(2) 0.004(2) 0.008(2)
O62C_3 0.055(3) 0.095(5) 0.037(3) 0.028(3) 0.020(3) 0.024(3)
C13C_3 0.031(3) 0.046(4) 0.031(3) 0.021(3) 0.015(3) 0.006(3)
C23C_3 0.043(4) 0.044(4) 0.023(3) 0.017(3) 0.010(3) 0.003(3)
C33C_3 0.035(4) 0.042(4) 0.029(3) 0.016(3) 0.012(3) 0.005(3)
C43C_3 0.029(3) 0.032(4) 0.030(3) 0.016(3) 0.006(3) -0.011(3)
C53C_3 0.036(4) 0.039(4) 0.029(3) 0.019(3) 0.009(3) -0.003(3)
C63C_3 0.031(4) 0.057(5) 0.033(4) 0.017(3) 0.008(3) 0.004(3)
O23C_3 0.060(3) 0.054(3) 0.029(3) 0.022(2) 0.012(2) 0.012(3)
O33C_3 0.058(3) 0.051(3) 0.024(2) 0.019(2) 0.014(2) 0.010(3)
O42C_3 0.029(2) 0.049(3) 0.033(2) 0.016(2) 0.0078(19) 0.003(2)
O53C_3 0.030(2) 0.042(3) 0.024(2) 0.0150(19) 0.0070(18) 0.000(2)
O63C_3 0.029(2) 0.059(3) 0.031(2) 0.022(2) 0.0056(19) -0.002(2)
C14C_3 0.034(4) 0.042(4) 0.036(4) 0.020(3) 0.009(3) 0.001(3)
C24C_3 0.033(4) 0.045(4) 0.040(4) 0.017(3) 0.012(3) 0.001(3)
C34C_3 0.027(3) 0.048(4) 0.035(4) 0.016(3) 0.008(3) -0.004(3)
C44C_3 0.022(3) 0.050(4) 0.046(4) 0.025(3) 0.013(3) 0.006(3)
C54C_3 0.027(3) 0.051(4) 0.033(4) 0.025(3) 0.003(3) -0.003(3)
C64C_3 0.034(4) 0.050(5) 0.034(4) 0.015(3) 0.009(3) -0.001(3)
O24C_3 0.042(3) 0.052(3) 0.044(3) 0.018(2) 0.015(2) -0.003(2)
O34C_3 0.035(3) 0.051(3) 0.035(3) 0.020(2) 0.012(2) -0.001(2)
O43C_3 0.025(2) 0.040(3) 0.035(2) 0.018(2) 0.0066(19) -0.006(2)
O54C_3 0.027(2) 0.049(3) 0.034(3) 0.020(2) 0.006(2) -0.005(2)
O64C_3 0.040(3) 0.054(3) 0.038(3) 0.027(2) 0.016(2) 0.008(2)
C15C_3 0.034(4) 0.038(4) 0.040(4) 0.021(3) 0.013(3) 0.001(3)
C25C_3 0.037(4) 0.046(4) 0.039(4) 0.023(3) 0.018(3) 0.001(3)
C35C_3 0.026(3) 0.056(5) 0.032(4) 0.017(3) 0.011(3) 0.000(3)
C45C_3 0.032(3) 0.046(4) 0.033(4) 0.016(3) 0.014(3) -0.001(3)
C55C_3 0.032(4) 0.048(4) 0.034(4) 0.015(3) 0.010(3) 0.000(3)
C65C_3 0.040(4) 0.062(5) 0.033(4) 0.015(3) 0.006(3) 0.002(4)
O25C_3 0.042(3) 0.066(4) 0.045(3) 0.027(3) 0.027(2) 0.011(3)
O35C_3 0.041(3) 0.072(4) 0.025(2) 0.020(2) 0.006(2) 0.008(3)
O44C_3 0.030(2) 0.046(3) 0.043(3) 0.022(2) 0.009(2) -0.001(2)
O55C_3 0.032(3) 0.058(3) 0.038(3) 0.023(2) 0.012(2) 0.003(2)
O65C_3 0.045(3) 0.083(4) 0.036(3) 0.007(3) 0.001(2) 0.006(3)
C16C_3 0.036(4) 0.051(5) 0.037(4) 0.014(3) 0.012(3) 0.002(3)
C26C_3 0.033(4) 0.055(5) 0.033(4) 0.007(3) 0.011(3) 0.011(3)
C36C_3 0.039(4) 0.061(5) 0.029(4) 0.014(3) 0.008(3) 0.003(4)
C46C_3 0.034(4) 0.050(5) 0.041(4) 0.016(3) 0.013(3) 0.008(3)
C56C_3 0.040(4) 0.057(5) 0.038(4) 0.018(3) 0.012(3) 0.005(4)
C66C_3 0.049(5) 0.067(6) 0.033(4) 0.003(4) 0.007(3) 0.008(4)
O26C_3 0.035(3) 0.050(3) 0.041(3) 0.010(2) 0.009(2) 0.004(2)
O36C_3 0.071(4) 0.080(4) 0.035(3) 0.008(3) 0.002(3) 0.034(4)
O45C_3 0.031(2) 0.046(3) 0.042(3) 0.019(2) 0.014(2) 0.003(2)
O56C_3 0.038(3) 0.049(3) 0.038(3) 0.011(2) 0.014(2) 0.002(2)
O66C_3 0.075(4) 0.078(5) 0.039(3) 0.005(3) -0.007(3) 0.026(4)
C17C_3 0.030(4) 0.047(4) 0.045(4) 0.003(3) 0.010(3) -0.002(3)
C27C_3 0.035(4) 0.065(5) 0.037(4) 0.000(4) 0.006(3) -0.001(4)
C37C_3 0.038(4) 0.050(4) 0.029(4) 0.011(3) 0.007(3) -0.003(3)
C47C_3 0.023(3) 0.039(4) 0.033(3) 0.012(3) 0.001(3) -0.003(3)
C57C_3 0.027(3) 0.051(4) 0.032(4) 0.011(3) 0.011(3) -0.004(3)
C67C_3 0.033(4) 0.050(4) 0.033(4) 0.017(3) 0.009(3) 0.004(3)
O27C_3 0.045(3) 0.077(4) 0.048(3) -0.010(3) 0.012(3) 0.000(3)
O37C_3 0.058(3) 0.063(4) 0.029(3) 0.016(2) 0.007(2) 0.007(3)
O46C_3 0.031(3) 0.046(3) 0.054(3) 0.015(2) 0.019(2) 0.004(2)
O57C_3 0.026(2) 0.052(3) 0.040(3) 0.010(2) 0.009(2) -0.005(2)
O67C_3 0.039(3) 0.052(3) 0.038(3) 0.014(2) 0.015(2) 0.007(2)
O1_4 0.047(3) 0.057(3) 0.036(3) 0.018(2) 0.010(2) 0.009(3)
O2_4 0.041(3) 0.053(3) 0.037(3) 0.022(2) 0.010(2) 0.004(2)
O3_4 0.038(3) 0.051(3) 0.036(3) 0.021(2) 0.008(2) -0.003(2)
O4_4 0.034(3) 0.051(3) 0.034(3) 0.011(2) 0.004(2) 0.000(2)
O5_4 0.043(3) 0.068(4) 0.056(4) 0.021(3) 0.015(3) 0.005(3)
O6_4 0.031(3) 0.056(4) 0.036(3) 0.012(2) 0.005(2) 0.001(2)
O7_4 0.035(3) 0.055(3) 0.037(3) 0.018(2) 0.004(2) 0.003(2)
O8_4 0.035(3) 0.056(4) 0.038(3) 0.015(3) 0.004(2) -0.004(3)
O10_4 0.038(3) 0.062(4) 0.037(3) 0.016(2) 0.007(2) 0.002(3)
O11_4 0.035(3) 0.053(3) 0.038(3) 0.017(2) 0.007(2) 0.001(2)
O12_4 0.049(3) 0.072(4) 0.065(4) 0.040(3) 0.023(3) 0.013(3)
O13_4 0.031(3) 0.076(4) 0.037(3) 0.014(3) 0.004(2) 0.004(3)
O14_4 0.040(3) 0.063(4) 0.065(4) 0.022(3) 0.020(3) 0.007(3)
O15_4 0.052(3) 0.066(4) 0.046(3) 0.010(3) 0.011(3) -0.009(3)
O16_4 0.053(4) 0.056(4) 0.070(4) 0.010(3) 0.014(3) 0.007(3)
O17_4 0.059(4) 0.067(5) 0.054(4) 0.031(3) 0.016(3) 0.008(4)
O18_4 0.098(6) 0.097(6) 0.067(5) 0.043(4) 0.037(4) -0.012(5)
O19_4 0.096(5) 0.074(5) 0.069(4) 0.031(4) 0.036(4) 0.030(4)
O20_4 0.151(9) 0.083(6) 0.063(5) 0.029(4) 0.028(5) 0.014(6)
O21_4 0.050(4) 0.149(8) 0.067(5) 0.034(5) -0.009(3) -0.006(5)
O22A_4 0.060(5) 0.054(5) 0.044(5) 0.014(4) -0.005(4) 0.008(5)
O23A_4 0.037(4) 0.075(6) 0.044(4) 0.019(4) 0.007(3) -0.005(4)
O24_4 0.059(4) 0.075(5) 0.062(5) 0.011(4) 0.005(4) 0.015(4)
O25_4 0.094(6) 0.099(7) 0.074(5) 0.033(5) 0.014(5) 0.000(5)
O26_4 0.057(4) 0.058(4) 0.071(5) 0.016(4) 0.018(4) 0.001(4)
O27A_4 0.113(8) 0.082(6) 0.050(5) 0.004(4) 0.004(5) 0.028(6)
O28A_4 0.065(8) 0.078(10) 0.059(7) 0.022(7) -0.006(6) 0.001(8)
O29_4 0.111(7) 0.127(8) 0.057(5) 0.023(5) 0.013(4) -0.004(6)
O30A_4 0.096(8) 0.075(6) 0.098(8) 0.033(6) 0.008(6) 0.012(6)
O31_4 0.061(6) 0.077(7) 0.054(6) 0.022(5) 0.015(5) 0.016(5)
O32_4 0.077(8) 0.29(2) 0.064(7) 0.049(10) -0.007(6) 0.034(11)
O33_4 0.223(18) 0.113(10) 0.078(8) 0.046(7) 0.016(10) 0.002(11)
O34A_4 0.069(10) 0.23(3) 0.081(10) 0.041(13) 0.006(8) -0.063(13)
O35_4 0.25(2) 0.123(12) 0.093(10) 0.052(9) 0.043(12) 0.019(13)
O36A_4 0.133(19) 0.15(2) 0.052(10) -0.002(11) 0.025(11) 0.044(16)
O37A_4 0.172(17) 0.38(4) 0.063(8) 0.020(13) -0.007(9) 0.20(2)
O38A_4 0.074(10) 0.165(19) 0.101(13) 0.105(15) -0.004(9) -0.016(11)
O39A_4 0.064(11) 0.095(14) 0.089(13) 0.033(11) 0.004(10) 0.009(10)
O39B_4 0.12(2) 0.063(13) 0.047(11) -0.006(9) 0.021(12) -0.031(13)
O40_4 0.078(19) 0.08(2) 0.20(4) 0.00(2) -0.08(2) 0.003(16)
O41A_4 0.097(19) 0.28(5) 0.15(3) 0.14(3) 0.10(2) 0.12(3)

loop_
_atom_type_symbol
_atom_type_description
_atom_type_scat_dispersion_real
_atom_type_scat_dispersion_imag
_atom_type_scat_source
C C 0.0033 0.0016 'International Tables Vol C Tables 4.2.6.8 and 6.1.1.4'
H H 0.0000 0.0000 'International Tables Vol C Tables 4.2.6.8 and 6.1.1.4'
O O 0.0106 0.0060 'International Tables Vol C Tables 4.2.6.8 and 6.1.1.4'
N N 0.0061 0.0033 'International Tables Vol C Tables 4.2.6.8 and 6.1.1.4'

loop_
_geom_angle_atom_site_label_1
_geom_angle_atom_site_label_2
_geom_angle_atom_site_label_3
_geom_angle
_geom_angle_site_symmetry_1
_geom_angle_site_symmetry_3
_geom_angle_publ_flag
O47A_1 C11A_1 O51A_1 112.8(6) . . ?
O47A_1 C11A_1 C21A_1 108.3(6) . . ?
O51A_1 C11A_1 C21A_1 108.5(6) . . ?
O47A_1 C11A_1 H11A_1 109.1 . . ?
O51A_1 C11A_1 H11A_1 109.1 . . ?
C21A_1 C11A_1 H11A_1 109.1 . . ?
O21A_1 C21A_1 C31A_1 111.0(6) . . ?
O21A_1 C21A_1 C11A_1 109.2(6) . . ?
C31A_1 C21A_1 C11A_1 109.9(6) . . ?
O21A_1 C21A_1 H21A_1 108.9 . . ?
C31A_1 C21A_1 H21A_1 108.9 . . ?
C11A_1 C21A_1 H21A_1 108.9 . . ?
O31A_1 C31A_1 C21A_1 110.7(6) . . ?
O31A_1 C31A_1 C41A_1 108.8(6) . . ?
C21A_1 C31A_1 C41A_1 108.3(6) . . ?
O31A_1 C31A_1 H31A_1 109.7 . . ?
C21A_1 C31A_1 H31A_1 109.7 . . ?
C41A_1 C31A_1 H31A_1 109.7 . . ?
O41A_1 C41A_1 C31A_1 107.4(6) . . ?
O41A_1 C41A_1 C51A_1 108.4(6) . . ?
C31A_1 C41A_1 C51A_1 110.4(6) . . ?
O41A_1 C41A_1 H41A_1 110.2 . . ?
C31A_1 C41A_1 H41A_1 110.2 . . ?
C51A_1 C41A_1 H41A_1 110.2 . . ?
O51A_1 C51A_1 C61A_1 106.1(6) . . ?
O51A_1 C51A_1 C41A_1 110.0(6) . . ?
C61A_1 C51A_1 C41A_1 112.5(6) . . ?
O51A_1 C51A_1 H51A_1 109.4 . . ?
C61A_1 C51A_1 H51A_1 109.4 . . ?
C41A_1 C51A_1 H51A_1 109.4 . . ?
OA61_1 C61A_1 O61A_1 104.9(15) . . ?
OA61_1 C61A_1 C51A_1 111.6(14) . . ?
O61A_1 C61A_1 C51A_1 107.6(7) . . ?
OA61_1 C61A_1 H611_1 5.4 . . ?
O61A_1 C61A_1 H611_1 110.2 . . ?
C51A_1 C61A_1 H611_1 110.2 . . ?
OA61_1 C61A_1 H612_1 112.2 . . ?
O61A_1 C61A_1 H612_1 110.2 . . ?
C51A_1 C61A_1 H612_1 110.2 . . ?
H611_1 C61A_1 H612_1 108.5 . . ?
C11A_1 O47A_1 C47A_1 117.4(6) . . ?
C11A_1 O51A_1 C51A_1 115.8(6) . . ?
O52A_1 C12A_1 O41A_1 111.4(6) . . ?
O52A_1 C12A_1 C22A_1 109.5(6) . . ?
O41A_1 C12A_1 C22A_1 107.1(6) . . ?
O52A_1 C12A_1 H12A_1 109.6 . . ?
O41A_1 C12A_1 H12A_1 109.6 . . ?
C22A_1 C12A_1 H12A_1 109.6 . . ?
O22A_1 C22A_1 C32A_1 113.1(6) . . ?
O22A_1 C22A_1 C12A_1 108.9(6) . . ?
C32A_1 C22A_1 C12A_1 109.5(6) . . ?
O22A_1 C22A_1 H22A_1 108.4 . . ?
C32A_1 C22A_1 H22A_1 108.4 . . ?
C12A_1 C22A_1 H22A_1 108.4 . . ?
O32A_1 C32A_1 C22A_1 110.2(6) . . ?
O32A_1 C32A_1 C42A_1 109.3(6) . . ?
C22A_1 C32A_1 C42A_1 110.5(6) . . ?
O32A_1 C32A_1 H32A_1 108.9 . . ?
C22A_1 C32A_1 H32A_1 108.9 . . ?
C42A_1 C32A_1 H32A_1 108.9 . . ?
O42A_1 C42A_1 C52A_1 110.5(6) . . ?
O42A_1 C42A_1 C32A_1 106.8(6) . . ?
C52A_1 C42A_1 C32A_1 109.4(6) . . ?
O42A_1 C42A_1 H42A_1 110.0 . . ?
C52A_1 C42A_1 H42A_1 110.0 . . ?
C32A_1 C42A_1 H42A_1 110.0 . . ?
O52A_1 C52A_1 C62A_1 106.3(6) . . ?
O52A_1 C52A_1 C42A_1 112.5(6) . . ?
C62A_1 C52A_1 C42A_1 112.0(6) . . ?
O52A_1 C52A_1 H52A_1 108.7 . . ?
C62A_1 C52A_1 H52A_1 108.7 . . ?
C42A_1 C52A_1 H52A_1 108.7 . . ?
O62A_1 C62A_1 C52A_1 112.1(7) . . ?
O62A_1 C62A_1 H621_1 109.2 . . ?
C52A_1 C62A_1 H621_1 109.2 . . ?
O62A_1 C62A_1 H622_1 109.2 . . ?
C52A_1 C62A_1 H622_1 109.2 . . ?
H621_1 C62A_1 H622_1 107.9 . . ?
C12A_1 O41A_1 C41A_1 118.7(6) . . ?
C12A_1 O52A_1 C52A_1 113.1(6) . . ?
O53A_1 C13A_1 O42A_1 110.6(6) . . ?
O53A_1 C13A_1 C23A_1 109.7(7) . . ?
O42A_1 C13A_1 C23A_1 108.0(6) . . ?
O53A_1 C13A_1 H13A_1 109.5 . . ?
O42A_1 C13A_1 H13A_1 109.5 . . ?
C23A_1 C13A_1 H13A_1 109.5 . . ?
O23A_1 C23A_1 C33A_1 109.6(6) . . ?
O23A_1 C23A_1 C13A_1 109.1(7) . . ?
C33A_1 C23A_1 C13A_1 110.2(6) . . ?
O23A_1 C23A_1 H23A_1 109.3 . . ?
C33A_1 C23A_1 H23A_1 109.3 . . ?
C13A_1 C23A_1 H23A_1 109.3 . . ?
O33A_1 C33A_1 C43A_1 107.8(6) . . ?
O33A_1 C33A_1 C23A_1 110.9(6) . . ?
C43A_1 C33A_1 C23A_1 111.0(6) . . ?
O33A_1 C33A_1 H33A_1 109.0 . . ?
C43A_1 C33A_1 H33A_1 109.0 . . ?
C23A_1 C33A_1 H33A_1 109.0 . . ?
O43A_1 C43A_1 C33A_1 108.8(6) . . ?
O43A_1 C43A_1 C53A_1 108.9(6) . . ?
C33A_1 C43A_1 C53A_1 110.1(7) . . ?
O43A_1 C43A_1 H43A_1 109.6 . . ?
C33A_1 C43A_1 H43A_1 109.6 . . ?
C53A_1 C43A_1 H43A_1 109.6 . . ?
O53A_1 C53A_1 C43A_1 109.4(6) . . ?
O53A_1 C53A_1 C63A_1 108.2(7) . . ?
C43A_1 C53A_1 C63A_1 114.0(8) . . ?
O53A_1 C53A_1 H53A_1 108.4 . . ?
C43A_1 C53A_1 H53A_1 108.4 . . ?
C63A_1 C53A_1 H53A_1 108.4 . . ?
O63A_1 C63A_1 C53A_1 111.7(9) . . ?
O63A_1 C63A_1 H631_1 109.3 . . ?
C53A_1 C63A_1 H631_1 109.3 . . ?
O63A_1 C63A_1 H632_1 109.3 . . ?
C53A_1 C63A_1 H632_1 109.3 . . ?
H631_1 C63A_1 H632_1 107.9 . . ?
C42A_1 O42A_1 C13A_1 118.1(6) . . ?
C13A_1 O53A_1 C53A_1 112.8(6) . . ?
O54A_1 C14A_1 O43A_1 109.9(7) . . ?
O54A_1 C14A_1 C24A_1 111.3(7) . . ?
O43A_1 C14A_1 C24A_1 109.1(7) . . ?
O54A_1 C14A_1 H14A_1 108.8 . . ?
O43A_1 C14A_1 H14A_1 108.8 . . ?
C24A_1 C14A_1 H14A_1 108.8 . . ?
O24A_1 C24A_1 C14A_1 111.9(7) . . ?
O24A_1 C24A_1 C34A_1 111.3(6) . . ?
C14A_1 C24A_1 C34A_1 110.5(7) . . ?
O24A_1 C24A_1 H24A_1 107.6 . . ?
C14A_1 C24A_1 H24A_1 107.6 . . ?
C34A_1 C24A_1 H24A_1 107.6 . . ?
O34A_1 C34A_1 C44A_1 111.9(7) . . ?
O34A_1 C34A_1 C24A_1 108.1(7) . . ?
C44A_1 C34A_1 C24A_1 107.7(6) . . ?
O34A_1 C34A_1 H34A_1 109.7 . . ?
C44A_1 C34A_1 H34A_1 109.7 . . ?
C24A_1 C34A_1 H34A_1 109.7 . . ?
O44A_1 C44A_1 C34A_1 108.8(6) . . ?
O44A_1 C44A_1 C54A_1 109.7(7) . . ?
C34A_1 C44A_1 C54A_1 109.0(7) . . ?
O44A_1 C44A_1 H44A_1 109.7 . . ?
C34A_1 C44A_1 H44A_1 109.7 . . ?
C54A_1 C44A_1 H44A_1 109.7 . . ?
O54A_1 C54A_1 C64A_1 107.0(6) . . ?
O54A_1 C54A_1 C44A_1 110.5(7) . . ?
C64A_1 C54A_1 C44A_1 113.3(7) . . ?
O54A_1 C54A_1 H54A_1 108.6 . . ?
C64A_1 C54A_1 H54A_1 108.6 . . ?
C44A_1 C54A_1 H54A_1 108.6 . . ?
O64A_1 C64A_1 OA64_1 110.9(11) . . ?
O64A_1 C64A_1 C54A_1 113.8(9) . . ?
OA64_1 C64A_1 C54A_1 110.4(11) . . ?
O64A_1 C64A_1 H641_1 108.8 . . ?
OA64_1 C64A_1 H641_1 4.0 . . ?
C54A_1 C64A_1 H641_1 108.8 . . ?
O64A_1 C64A_1 H642_1 108.8 . . ?
OA64_1 C64A_1 H642_1 103.6 . . ?
C54A_1 C64A_1 H642_1 108.8 . . ?
H641_1 C64A_1 H642_1 107.7 . . ?
C43A_1 O43A_1 C14A_1 117.9(6) . . ?
C14A_1 O54A_1 C54A_1 115.1(6) . . ?
O55A_1 C15A_1 O44A_1 110.2(6) . . ?
O55A_1 C15A_1 C25A_1 109.3(6) . . ?
O44A_1 C15A_1 C25A_1 109.2(6) . . ?
O55A_1 C15A_1 H15A_1 109.4 . . ?
O44A_1 C15A_1 H15A_1 109.4 . . ?
C25A_1 C15A_1 H15A_1 109.4 . . ?
O25A_1 C25A_1 C15A_1 110.0(6) . . ?
O25A_1 C25A_1 C35A_1 109.2(6) . . ?
C15A_1 C25A_1 C35A_1 111.4(7) . . ?
O25A_1 C25A_1 H25A_1 108.8 . . ?
C15A_1 C25A_1 H25A_1 108.8 . . ?
C35A_1 C25A_1 H25A_1 108.8 . . ?
O35A_1 C35A_1 C25A_1 111.9(6) . . ?
O35A_1 C35A_1 C45A_1 109.0(6) . . ?
C25A_1 C35A_1 C45A_1 108.2(6) . . ?
O35A_1 C35A_1 H35A_1 109.2 . . ?
C25A_1 C35A_1 H35A_1 109.2 . . ?
C45A_1 C35A_1 H35A_1 109.2 . . ?
O45A_1 C45A_1 C55A_1 109.1(6) . . ?
O45A_1 C45A_1 C35A_1 104.8(6) . . ?
C55A_1 C45A_1 C35A_1 111.3(6) . . ?
O45A_1 C45A_1 H45A_1 110.5 . . ?
C55A_1 C45A_1 H45A_1 110.5 . . ?
C35A_1 C45A_1 H45A_1 110.5 . . ?
O55A_1 C55A_1 C65A_1 106.2(6) . . ?
O55A_1 C55A_1 C45A_1 110.3(6) . . ?
C65A_1 C55A_1 C45A_1 113.0(6) . . ?
O55A_1 C55A_1 H55A_1 109.1 . . ?
C65A_1 C55A_1 H55A_1 109.1 . . ?
C45A_1 C55A_1 H55A_1 109.1 . . ?
O65A_1 C65A_1 C55A_1 110.7(7) . . ?
O65A_1 C65A_1 H651_1 109.5 . . ?
C55A_1 C65A_1 H651_1 109.5 . . ?
O65A_1 C65A_1 H652_1 109.5 . . ?
C55A_1 C65A_1 H652_1 109.5 . . ?
H651_1 C65A_1 H652_1 108.1 . . ?
C44A_1 O44A_1 C15A_1 116.5(6) . . ?
C15A_1 O55A_1 C55A_1 114.8(6) . . ?
O56A_1 C16A_1 O45A_1 110.2(6) . . ?
O56A_1 C16A_1 C26A_1 110.6(7) . . ?
O45A_1 C16A_1 C26A_1 109.2(6) . . ?
O56A_1 C16A_1 H16A_1 108.9 . . ?
O45A_1 C16A_1 H16A_1 108.9 . . ?
C26A_1 C16A_1 H16A_1 108.9 . . ?
O26A_1 C26A_1 C16A_1 112.2(7) . . ?
O26A_1 C26A_1 C36A_1 110.5(6) . . ?
C16A_1 C26A_1 C36A_1 108.9(6) . . ?
O26A_1 C26A_1 H26A_1 108.4 . . ?
C16A_1 C26A_1 H26A_1 108.4 . . ?
C36A_1 C26A_1 H26A_1 108.4 . . ?
O36A_1 C36A_1 C46A_1 110.6(7) . . ?
O36A_1 C36A_1 C26A_1 109.6(6) . . ?
C46A_1 C36A_1 C26A_1 109.3(5) . . ?
O36A_1 C36A_1 H36A_1 109.1 . . ?
C46A_1 C36A_1 H36A_1 109.1 . . ?
C26A_1 C36A_1 H36A_1 109.1 . . ?
O46A_1 C46A_1 C36A_1 106.2(5) . . ?
O46A_1 C46A_1 C56A_1 109.4(6) . . ?
C36A_1 C46A_1 C56A_1 113.1(7) . . ?
O46A_1 C46A_1 H46A_1 109.3 . . ?
C36A_1 C46A_1 H46A_1 109.3 . . ?
C56A_1 C46A_1 H46A_1 109.3 . . ?
O56A_1 C56A_1 C46A_1 110.1(7) . . ?
O56A_1 C56A_1 C66A_1 106.5(6) . . ?
C46A_1 C56A_1 C66A_1 113.4(7) . . ?
O56A_1 C56A_1 H56A_1 108.9 . . ?
C46A_1 C56A_1 H56A_1 108.9 . . ?
C66A_1 C56A_1 H56A_1 108.9 . . ?
O66A_1 C66A_1 OA66_1 96.0(12) . . ?
O66A_1 C66A_1 C56A_1 114.7(9) . . ?
OA66_1 C66A_1 C56A_1 108.6(13) . . ?
O66A_1 C66A_1 H661_1 108.6 . . ?
OA66_1 C66A_1 H661_1 14.8 . . ?
C56A_1 C66A_1 H661_1 108.6 . . ?
O66A_1 C66A_1 H662_1 108.6 . . ?
OA66_1 C66A_1 H662_1 120.2 . . ?
C56A_1 C66A_1 H662_1 108.6 . . ?
H661_1 C66A_1 H662_1 107.6 . . ?
C16A_1 O45A_1 C45A_1 119.2(6) . . ?
C16A_1 O56A_1 C56A_1 113.0(5) . . ?
O46A_1 C17A_1 O57A_1 110.7(6) . . ?
O46A_1 C17A_1 C27A_1 107.6(6) . . ?
O57A_1 C17A_1 C27A_1 110.4(7) . . ?
O46A_1 C17A_1 H17A_1 109.3 . . ?
O57A_1 C17A_1 H17A_1 109.3 . . ?
C27A_1 C17A_1 H17A_1 109.3 . . ?
O27A_1 C27A_1 C17A_1 109.2(6) . . ?
O27A_1 C27A_1 C37A_1 110.8(6) . . ?
C17A_1 C27A_1 C37A_1 111.0(6) . . ?
O27A_1 C27A_1 H27A_1 108.6 . . ?
C17A_1 C27A_1 H27A_1 108.6 . . ?
C37A_1 C27A_1 H27A_1 108.6 . . ?
O37A_1 C37A_1 C47A_1 111.1(7) . . ?
O37A_1 C37A_1 C27A_1 109.7(6) . . ?
C47A_1 C37A_1 C27A_1 108.4(6) . . ?
O37A_1 C37A_1 H37A_1 109.2 . . ?
C47A_1 C37A_1 H37A_1 109.2 . . ?
C27A_1 C37A_1 H37A_1 109.2 . . ?
O47A_1 C47A_1 C37A_1 108.7(5) . . ?
O47A_1 C47A_1 C57A_1 110.2(6) . . ?
C37A_1 C47A_1 C57A_1 108.6(7) . . ?
O47A_1 C47A_1 H47A_1 109.8 . . ?
C37A_1 C47A_1 H47A_1 109.8 . . ?
C57A_1 C47A_1 H47A_1 109.8 . . ?
O57A_1 C57A_1 C67A_1 107.2(7) . . ?
O57A_1 C57A_1 C47A_1 108.2(6) . . ?
C67A_1 C57A_1 C47A_1 113.9(8) . . ?
O57A_1 C57A_1 H57A_1 109.2 . . ?
C67A_1 C57A_1 H57A_1 109.2 . . ?
C47A_1 C57A_1 H57A_1 109.2 . . ?
O67A_1 C67A_1 C57A_1 104.9(9) . . ?
O67A_1 C67A_1 H671_1 110.8 . . ?
C57A_1 C67A_1 H671_1 110.8 . . ?
O67A_1 C67A_1 H672_1 110.8 . . ?
C57A_1 C67A_1 H672_1 110.8 . . ?
H671_1 C67A_1 H672_1 108.8 . . ?
C17A_1 O46A_1 C46A_1 118.2(5) . . ?
C17A_1 O57A_1 C57A_1 113.7(5) . . ?
O51B_2 C11B_2 O47B_2 110.4(6) . . ?
O51B_2 C11B_2 C21B_2 110.0(6) . . ?
O47B_2 C11B_2 C21B_2 107.8(6) . . ?
O51B_2 C11B_2 H11B_2 109.5 . . ?
O47B_2 C11B_2 H11B_2 109.5 . . ?
C21B_2 C11B_2 H11B_2 109.5 . . ?
O21B_2 C21B_2 C31B_2 111.2(6) . . ?
O21B_2 C21B_2 C11B_2 108.8(6) . . ?
C31B_2 C21B_2 C11B_2 111.7(6) . . ?
O21B_2 C21B_2 H21B_2 108.4 . . ?
C31B_2 C21B_2 H21B_2 108.4 . . ?
C11B_2 C21B_2 H21B_2 108.4 . . ?
O31B_2 C31B_2 C21B_2 110.0(6) . . ?
O31B_2 C31B_2 C41B_2 110.0(5) . . ?
C21B_2 C31B_2 C41B_2 109.7(6) . . ?
O31B_2 C31B_2 H31B_2 109.0 . . ?
C21B_2 C31B_2 H31B_2 109.0 . . ?
C41B_2 C31B_2 H31B_2 109.0 . . ?
O41B_2 C41B_2 C31B_2 108.9(5) . . ?
O41B_2 C41B_2 C51B_2 111.1(6) . . ?
C31B_2 C41B_2 C51B_2 106.7(5) . . ?
O41B_2 C41B_2 H41B_2 110.0 . . ?
C31B_2 C41B_2 H41B_2 110.0 . . ?
C51B_2 C41B_2 H41B_2 110.0 . . ?
O51B_2 C51B_2 C61B_2 105.2(5) . . ?
O51B_2 C51B_2 C41B_2 109.1(6) . . ?
C61B_2 C51B_2 C41B_2 113.8(6) . . ?
O51B_2 C51B_2 H51B_2 109.5 . . ?
C61B_2 C51B_2 H51B_2 109.5 . . ?
C41B_2 C51B_2 H51B_2 109.5 . . ?
O61B_2 C61B_2 C51B_2 111.2(6) . . ?
O61B_2 C61B_2 H625_2 109.4 . . ?
C51B_2 C61B_2 H625_2 109.4 . . ?
O61B_2 C61B_2 H626_2 109.4 . . ?
C51B_2 C61B_2 H626_2 109.4 . . ?
H625_2 C61B_2 H626_2 108.0 . . ?
C11B_2 O47B_2 C47B_2 116.7(6) . . ?
C11B_2 O51B_2 C51B_2 115.2(5) . . ?
O41B_2 C12B_2 O52B_2 109.8(5) . . ?
O41B_2 C12B_2 C22B_2 108.4(5) . . ?
O52B_2 C12B_2 C22B_2 110.3(6) . . ?
O41B_2 C12B_2 H12B_2 109.4 . . ?
O52B_2 C12B_2 H12B_2 109.4 . . ?
C22B_2 C12B_2 H12B_2 109.4 . . ?
O22B_2 C22B_2 C12B_2 109.7(6) . . ?
O22B_2 C22B_2 C32B_2 110.1(6) . . ?
C12B_2 C22B_2 C32B_2 109.6(6) . . ?
O22B_2 C22B_2 H22B_2 109.2 . . ?
C12B_2 C22B_2 H22B_2 109.2 . . ?
C32B_2 C22B_2 H22B_2 109.2 . . ?
O32B_2 C32B_2 C22B_2 111.9(5) . . ?
O32B_2 C32B_2 C42B_2 107.1(6) . . ?
C22B_2 C32B_2 C42B_2 109.8(5) . . ?
O32B_2 C32B_2 H32B_2 109.3 . . ?
C22B_2 C32B_2 H32B_2 109.3 . . ?
C42B_2 C32B_2 H32B_2 109.3 . . ?
O42B_2 C42B_2 C52B_2 108.2(5) . . ?
O42B_2 C42B_2 C32B_2 105.4(5) . . ?
C52B_2 C42B_2 C32B_2 110.4(6) . . ?
O42B_2 C42B_2 H42B_2 110.9 . . ?
C52B_2 C42B_2 H42B_2 110.9 . . ?
C32B_2 C42B_2 H42B_2 110.9 . . ?
O52B_2 C52B_2 C62B_2 107.3(5) . . ?
O52B_2 C52B_2 C42B_2 109.8(5) . . ?
C62B_2 C52B_2 C42B_2 112.3(6) . . ?
O52B_2 C52B_2 H52B_2 109.1 . . ?
C62B_2 C52B_2 H52B_2 109.1 . . ?
C42B_2 C52B_2 H52B_2 109.1 . . ?
O62B_2 C62B_2 C52B_2 112.6(6) . . ?
O62B_2 C62B_2 H623_2 109.1 . . ?
C52B_2 C62B_2 H623_2 109.1 . . ?
O62B_2 C62B_2 H624_2 109.1 . . ?
C52B_2 C62B_2 H624_2 109.1 . . ?
H623_2 C62B_2 H624_2 107.8 . . ?
C12B_2 O41B_2 C41B_2 118.2(5) . . ?
C12B_2 O52B_2 C52B_2 113.8(5) . . ?
O42B_2 C13B_2 O53B_2 111.0(5) . . ?
O42B_2 C13B_2 C23B_2 107.8(6) . . ?
O53B_2 C13B_2 C23B_2 110.9(6) . . ?
O42B_2 C13B_2 H13B_2 109.0 . . ?
O53B_2 C13B_2 H13B_2 109.0 . . ?
C23B_2 C13B_2 H13B_2 109.0 . . ?
O23B_2 C23B_2 C13B_2 110.9(6) . . ?
O23B_2 C23B_2 C33B_2 112.1(6) . . ?
C13B_2 C23B_2 C33B_2 108.6(5) . . ?
O23B_2 C23B_2 H23B_2 108.4 . . ?
C13B_2 C23B_2 H23B_2 108.4 . . ?
C33B_2 C23B_2 H23B_2 108.4 . . ?
O33B_2 C33B_2 C43B_2 109.7(6) . . ?
O33B_2 C33B_2 C23B_2 108.6(5) . . ?
C43B_2 C33B_2 C23B_2 107.6(6) . . ?
O33B_2 C33B_2 H33B_2 110.3 . . ?
C43B_2 C33B_2 H33B_2 110.3 . . ?
C23B_2 C33B_2 H33B_2 110.3 . . ?
O43B_2 C43B_2 C53B_2 109.4(5) . . ?
O43B_2 C43B_2 C33B_2 107.1(6) . . ?
C53B_2 C43B_2 C33B_2 109.8(6) . . ?
O43B_2 C43B_2 H43B_2 110.2 . . ?
C53B_2 C43B_2 H43B_2 110.2 . . ?
C33B_2 C43B_2 H43B_2 110.2 . . ?
O53B_2 C53B_2 C43B_2 109.7(5) . . ?
O53B_2 C53B_2 C63B_2 105.1(5) . . ?
C43B_2 C53B_2 C63B_2 112.7(6) . . ?
O53B_2 C53B_2 H53B_2 109.7 . . ?
C43B_2 C53B_2 H53B_2 109.7 . . ?
C63B_2 C53B_2 H53B_2 109.7 . . ?
O63B_2 C63B_2 C53B_2 109.3(6) . . ?
O63B_2 C63B_2 H635_2 109.8 . . ?
C53B_2 C63B_2 H635_2 109.8 . . ?
O63B_2 C63B_2 H636_2 109.8 . . ?
C53B_2 C63B_2 H636_2 109.8 . . ?
H635_2 C63B_2 H636_2 108.3 . . ?
C13B_2 O42B_2 C42B_2 119.6(5) . . ?
C13B_2 O53B_2 C53B_2 112.9(5) . . ?
O43B_2 C14B_2 O54B_2 111.3(6) . . ?
O43B_2 C14B_2 C24B_2 108.5(6) . . ?
O54B_2 C14B_2 C24B_2 109.9(5) . . ?
O43B_2 C14B_2 H14B_2 109.0 . . ?
O54B_2 C14B_2 H14B_2 109.0 . . ?
C24B_2 C14B_2 H14B_2 109.0 . . ?
O24B_2 C24B_2 C34B_2 111.1(6) . . ?
O24B_2 C24B_2 C14B_2 108.6(5) . . ?
C34B_2 C24B_2 C14B_2 109.5(6) . . ?
O24B_2 C24B_2 H24B_2 109.2 . . ?
C34B_2 C24B_2 H24B_2 109.2 . . ?
C14B_2 C24B_2 H24B_2 109.2 . . ?
O34B_2 C34B_2 C24B_2 110.8(6) . . ?
O34B_2 C34B_2 C44B_2 108.6(5) . . ?
C24B_2 C34B_2 C44B_2 109.7(6) . . ?
O34B_2 C34B_2 H34B_2 109.2 . . ?
C24B_2 C34B_2 H34B_2 109.2 . . ?
C44B_2 C34B_2 H34B_2 109.2 . . ?
O44B_2 C44B_2 C54B_2 109.1(5) . . ?
O44B_2 C44B_2 C34B_2 108.3(6) . . ?
C54B_2 C44B_2 C34B_2 110.0(5) . . ?
O44B_2 C44B_2 H44B_2 109.8 . . ?
C54B_2 C44B_2 H44B_2 109.8 . . ?
C34B_2 C44B_2 H44B_2 109.8 . . ?
O54B_2 C54B_2 C44B_2 110.6(5) . . ?
O54B_2 C54B_2 C64B_2 105.0(6) . . ?
C44B_2 C54B_2 C64B_2 113.3(6) . . ?
O54B_2 C54B_2 H54B_2 109.3 . . ?
C44B_2 C54B_2 H54B_2 109.3 . . ?
C64B_2 C54B_2 H54B_2 109.3 . . ?
O64B_2 C64B_2 C54B_2 112.6(6) . . ?
O64B_2 C64B_2 H645_2 109.1 . . ?
C54B_2 C64B_2 H645_2 109.1 . . ?
O64B_2 C64B_2 H646_2 109.1 . . ?
C54B_2 C64B_2 H646_2 109.1 . . ?
H645_2 C64B_2 H646_2 107.8 . . ?
C14B_2 O43B_2 C43B_2 116.1(6) . . ?
C14B_2 O54B_2 C54B_2 115.0(5) . . ?
O55B_2 C15B_2 O44B_2 110.9(5) . . ?
O55B_2 C15B_2 C25B_2 110.7(6) . . ?
O44B_2 C15B_2 C25B_2 107.7(6) . . ?
O55B_2 C15B_2 H15B_2 109.2 . . ?
O44B_2 C15B_2 H15B_2 109.2 . . ?
C25B_2 C15B_2 H15B_2 109.2 . . ?
O25B_2 C25B_2 C35B_2 113.2(6) . . ?
O25B_2 C25B_2 C15B_2 110.5(6) . . ?
C35B_2 C25B_2 C15B_2 110.7(6) . . ?
O25B_2 C25B_2 H25B_2 107.4 . . ?
C35B_2 C25B_2 H25B_2 107.4 . . ?
C15B_2 C25B_2 H25B_2 107.4 . . ?
O35B_2 C35B_2 C25B_2 109.7(6) . . ?
O35B_2 C35B_2 C45B_2 109.8(6) . . ?
C25B_2 C35B_2 C45B_2 108.9(6) . . ?
O35B_2 C35B_2 H35B_2 109.5 . . ?
C25B_2 C35B_2 H35B_2 109.5 . . ?
C45B_2 C35B_2 H35B_2 109.5 . . ?
O45B_2 C45B_2 C35B_2 106.8(6) . . ?
O45B_2 C45B_2 C55B_2 110.8(6) . . ?
C35B_2 C45B_2 C55B_2 110.1(6) . . ?
O45B_2 C45B_2 H45B_2 109.7 . . ?
C35B_2 C45B_2 H45B_2 109.7 . . ?
C55B_2 C45B_2 H45B_2 109.7 . . ?
O55B_2 C55B_2 C65B_2 106.5(6) . . ?
O55B_2 C55B_2 C45B_2 110.6(6) . . ?
C65B_2 C55B_2 C45B_2 112.0(6) . . ?
O55B_2 C55B_2 H55B_2 109.2 . . ?
C65B_2 C55B_2 H55B_2 109.2 . . ?
C45B_2 C55B_2 H55B_2 109.2 . . ?
O65B_2 C65B_2 C55B_2 108.4(7) . . ?
O65B_2 C65B_2 OB65_2 121.8(10) . . ?
C55B_2 C65B_2 OB65_2 107.0(8) . . ?
O65B_2 C65B_2 H655_2 110.0 . . ?
C55B_2 C65B_2 H655_2 110.0 . . ?
OB65_2 C65B_2 H655_2 99.0 . . ?
O65B_2 C65B_2 H656_2 110.0 . . ?
C55B_2 C65B_2 H656_2 110.0 . . ?
OB65_2 C65B_2 H656_2 12.4 . . ?
H655_2 C65B_2 H656_2 108.4 . . ?
C15B_2 O44B_2 C44B_2 118.4(6) . . ?
C15B_2 O55B_2 C55B_2 114.7(5) . . ?
O45B_2 C16B_2 O56B_2 111.3(5) . . ?
O45B_2 C16B_2 C26B_2 108.1(5) . . ?
O56B_2 C16B_2 C26B_2 109.8(6) . . ?
O45B_2 C16B_2 H16B_2 109.2 . . ?
O56B_2 C16B_2 H16B_2 109.2 . . ?
C26B_2 C16B_2 H16B_2 109.2 . . ?
O26B_2 C26B_2 C36B_2 110.7(5) . . ?
O26B_2 C26B_2 C16B_2 110.0(6) . . ?
C36B_2 C26B_2 C16B_2 110.8(6) . . ?
O26B_2 C26B_2 H26B_2 108.4 . . ?
C36B_2 C26B_2 H26B_2 108.4 . . ?
C16B_2 C26B_2 H26B_2 108.4 . . ?
O36B_2 C36B_2 C46B_2 108.9(6) . . ?
O36B_2 C36B_2 C26B_2 111.9(6) . . ?
C46B_2 C36B_2 C26B_2 110.4(5) . . ?
O36B_2 C36B_2 H36B_2 108.6 . . ?
C46B_2 C36B_2 H36B_2 108.6 . . ?
C26B_2 C36B_2 H36B_2 108.6 . . ?
O46B_2 C46B_2 C36B_2 108.0(5) . . ?
O46B_2 C46B_2 C56B_2 109.9(5) . . ?
C36B_2 C46B_2 C56B_2 111.0(6) . . ?
O46B_2 C46B_2 H46B_2 109.3 . . ?
C36B_2 C46B_2 H46B_2 109.3 . . ?
C56B_2 C46B_2 H46B_2 109.3 . . ?
O56B_2 C56B_2 C66B_2 108.0(5) . . ?
O56B_2 C56B_2 C46B_2 110.1(5) . . ?
C66B_2 C56B_2 C46B_2 111.7(6) . . ?
O56B_2 C56B_2 H56B_2 109.0 . . ?
C66B_2 C56B_2 H56B_2 109.0 . . ?
C46B_2 C56B_2 H56B_2 109.0 . . ?
O66B_2 C66B_2 C56B_2 111.5(7) . . ?
O66B_2 C66B_2 H665_2 109.3 . . ?
C56B_2 C66B_2 H665_2 109.3 . . ?
O66B_2 C66B_2 H666_2 109.3 . . ?
C56B_2 C66B_2 H666_2 109.3 . . ?
H665_2 C66B_2 H666_2 108.0 . . ?
C16B_2 O45B_2 C45B_2 118.2(5) . . ?
C56B_2 O56B_2 C16B_2 113.6(5) . . ?
O46B_2 C17B_2 O57B_2 111.5(6) . . ?
O46B_2 C17B_2 C27B_2 106.6(5) . . ?
O57B_2 C17B_2 C27B_2 110.0(5) . . ?
O46B_2 C17B_2 H17B_2 109.6 . . ?
O57B_2 C17B_2 H17B_2 109.6 . . ?
C27B_2 C17B_2 H17B_2 109.6 . . ?
O27B_2 C27B_2 C37B_2 111.9(5) . . ?
O27B_2 C27B_2 C17B_2 110.7(5) . . ?
C37B_2 C27B_2 C17B_2 109.0(6) . . ?
O27B_2 C27B_2 H27B_2 108.4 . . ?
C37B_2 C27B_2 H27B_2 108.4 . . ?
C17B_2 C27B_2 H27B_2 108.4 . . ?
O37B_2 C37B_2 C27B_2 109.5(6) . . ?
O37B_2 C37B_2 C47B_2 109.4(6) . . ?
C27B_2 C37B_2 C47B_2 109.0(5) . . ?
O37B_2 C37B_2 H37B_2 109.6 . . ?
C27B_2 C37B_2 H37B_2 109.6 . . ?
C47B_2 C37B_2 H37B_2 109.6 . . ?
O47B_2 C47B_2 C37B_2 107.0(5) . . ?
O47B_2 C47B_2 C57B_2 107.9(6) . . ?
C37B_2 C47B_2 C57B_2 112.1(6) . . ?
O47B_2 C47B_2 H47B_2 109.9 . . ?
C37B_2 C47B_2 H47B_2 109.9 . . ?
C57B_2 C47B_2 H47B_2 109.9 . . ?
O57B_2 C57B_2 C47B_2 110.7(6) . . ?
O57B_2 C57B_2 C67B_2 105.2(5) . . ?
C47B_2 C57B_2 C67B_2 112.8(6) . . ?
O57B_2 C57B_2 H57B_2 109.4 . . ?
C47B_2 C57B_2 H57B_2 109.4 . . ?
C67B_2 C57B_2 H57B_2 109.4 . . ?
O67B_2 C67B_2 C57B_2 111.4(6) . . ?
O67B_2 C67B_2 H615_2 109.3 . . ?
C57B_2 C67B_2 H615_2 109.3 . . ?
O67B_2 C67B_2 H616_2 109.3 . . ?
C57B_2 C67B_2 H616_2 109.3 . . ?
H615_2 C67B_2 H616_2 108.0 . . ?
C17B_2 O46B_2 C46B_2 119.1(5) . . ?
C17B_2 O57B_2 C57B_2 113.6(5) . . ?
O51C_3 C11C_3 O47C_3 109.4(6) . . ?
O51C_3 C11C_3 C21C_3 110.3(5) . . ?
O47C_3 C11C_3 C21C_3 108.6(6) . . ?
O51C_3 C11C_3 H11C_3 109.5 . . ?
O47C_3 C11C_3 H11C_3 109.5 . . ?
C21C_3 C11C_3 H11C_3 109.5 . . ?
O21C_3 C21C_3 C31C_3 111.9(6) . . ?
O21C_3 C21C_3 C11C_3 106.9(6) . . ?
C31C_3 C21C_3 C11C_3 110.8(7) . . ?
O21C_3 C21C_3 H21C_3 109.1 . . ?
C31C_3 C21C_3 H21C_3 109.1 . . ?
C11C_3 C21C_3 H21C_3 109.1 . . ?
O31C_3 C31C_3 C21C_3 109.9(6) . . ?
O31C_3 C31C_3 C41C_3 109.8(5) . . ?
C21C_3 C31C_3 C41C_3 109.5(6) . . ?
O31C_3 C31C_3 H31C_3 109.2 . . ?
C21C_3 C31C_3 H31C_3 109.2 . . ?
C41C_3 C31C_3 H31C_3 109.2 . . ?
O41C_3 C41C_3 C31C_3 107.1(6) . . ?
O41C_3 C41C_3 C51C_3 109.1(6) . . ?
C31C_3 C41C_3 C51C_3 108.0(5) . . ?
O41C_3 C41C_3 H41C_3 110.8 . . ?
C31C_3 C41C_3 H41C_3 110.8 . . ?
C51C_3 C41C_3 H41C_3 110.8 . . ?
O51C_3 C51C_3 C61C_3 106.3(6) . . ?
O51C_3 C51C_3 C41C_3 108.5(6) . . ?
C61C_3 C51C_3 C41C_3 113.3(6) . . ?
O51C_3 C51C_3 H51C_3 109.6 . . ?
C61C_3 C51C_3 H51C_3 109.6 . . ?
C41C_3 C51C_3 H51C_3 109.6 . . ?
O61C_3 C61C_3 C51C_3 110.3(6) . . ?
O61C_3 C61C_3 H613_3 109.6 . . ?
C51C_3 C61C_3 H613_3 109.6 . . ?
O61C_3 C61C_3 H614_3 109.6 . . ?
C51C_3 C61C_3 H614_3 109.6 . . ?
H613_3 C61C_3 H614_3 108.1 . . ?
C47C_3 O47C_3 C11C_3 117.5(6) . . ?
C11C_3 O51C_3 C51C_3 114.6(5) . . ?
O41C_3 C12C_3 O52C_3 109.5(6) . . ?
O41C_3 C12C_3 C22C_3 107.6(6) . . ?
O52C_3 C12C_3 C22C_3 109.3(6) . . ?
O41C_3 C12C_3 H12C_3 110.1 . . ?
O52C_3 C12C_3 H12C_3 110.1 . . ?
C22C_3 C12C_3 H12C_3 110.1 . . ?
O22C_3 C22C_3 C32C_3 111.6(6) . . ?
O22C_3 C22C_3 C12C_3 107.2(6) . . ?
C32C_3 C22C_3 C12C_3 110.0(6) . . ?
O22C_3 C22C_3 H22C_3 109.3 . . ?
C32C_3 C22C_3 H22C_3 109.3 . . ?
C12C_3 C22C_3 H22C_3 109.3 . . ?
O32C_3 C32C_3 C22C_3 110.1(6) . . ?
O32C_3 C32C_3 C42C_3 108.8(5) . . ?
C22C_3 C32C_3 C42C_3 112.5(6) . . ?
O32C_3 C32C_3 H32C_3 108.4 . . ?
C22C_3 C32C_3 H32C_3 108.4 . . ?
C42C_3 C32C_3 H32C_3 108.4 . . ?
O42C_3 C42C_3 C32C_3 107.1(6) . . ?
O42C_3 C42C_3 C52C_3 110.3(6) . . ?
C32C_3 C42C_3 C52C_3 112.0(6) . . ?
O42C_3 C42C_3 H42C_3 109.1 . . ?
C32C_3 C42C_3 H42C_3 109.1 . . ?
C52C_3 C42C_3 H42C_3 109.1 . . ?
O52C_3 C52C_3 C62C_3 106.9(6) . . ?
O52C_3 C52C_3 C42C_3 109.7(6) . . ?
C62C_3 C52C_3 C42C_3 110.1(6) . . ?
O52C_3 C52C_3 H52C_3 110.0 . . ?
C62C_3 C52C_3 H52C_3 110.0 . . ?
C42C_3 C52C_3 H52C_3 110.0 . . ?
O62C_3 C62C_3 C52C_3 109.9(6) . . ?
O62C_3 C62C_3 H123_3 109.7 . . ?
C52C_3 C62C_3 H123_3 109.7 . . ?
O62C_3 C62C_3 H124_3 109.7 . . ?
C52C_3 C62C_3 H124_3 109.7 . . ?
H123_3 C62C_3 H124_3 108.2 . . ?
C12C_3 O41C_3 C41C_3 117.9(6) . . ?
C12C_3 O52C_3 C52C_3 114.7(5) . . ?
O42C_3 C13C_3 O53C_3 111.3(5) . . ?
O42C_3 C13C_3 C23C_3 109.9(6) . . ?
O53C_3 C13C_3 C23C_3 108.8(6) . . ?
O42C_3 C13C_3 H13C_3 108.9 . . ?
O53C_3 C13C_3 H13C_3 108.9 . . ?
C23C_3 C13C_3 H13C_3 108.9 . . ?
O23C_3 C23C_3 C33C_3 110.4(6) . . ?
O23C_3 C23C_3 C13C_3 108.1(6) . . ?
C33C_3 C23C_3 C13C_3 111.2(5) . . ?
O23C_3 C23C_3 H23C_3 109.0 . . ?
C33C_3 C23C_3 H23C_3 109.0 . . ?
C13C_3 C23C_3 H23C_3 109.0 . . ?
O33C_3 C33C_3 C23C_3 108.3(5) . . ?
O33C_3 C33C_3 C43C_3 110.0(6) . . ?
C23C_3 C33C_3 C43C_3 110.8(6) . . ?
O33C_3 C33C_3 H33C_3 109.2 . . ?
C23C_3 C33C_3 H33C_3 109.2 . . ?
C43C_3 C33C_3 H33C_3 109.2 . . ?
O43C_3 C43C_3 C33C_3 106.6(5) . . ?
O43C_3 C43C_3 C53C_3 110.9(5) . . ?
C33C_3 C43C_3 C53C_3 111.7(6) . . ?
O43C_3 C43C_3 H43C_3 109.2 . . ?
C33C_3 C43C_3 H43C_3 109.2 . . ?
C53C_3 C43C_3 H43C_3 109.2 . . ?
O53C_3 C53C_3 C63C_3 105.8(6) . . ?
O53C_3 C53C_3 C43C_3 107.8(5) . . ?
C63C_3 C53C_3 C43C_3 114.9(7) . . ?
O53C_3 C53C_3 H53C_3 109.4 . . ?
C63C_3 C53C_3 H53C_3 109.4 . . ?
C43C_3 C53C_3 H53C_3 109.4 . . ?
O63C_3 C63C_3 C53C_3 110.0(6) . . ?
O63C_3 C63C_3 H133_3 109.7 . . ?
C53C_3 C63C_3 H133_3 109.7 . . ?
O63C_3 C63C_3 H134_3 109.7 . . ?
C53C_3 C63C_3 H134_3 109.7 . . ?
H133_3 C63C_3 H134_3 108.2 . . ?
C13C_3 O42C_3 C42C_3 116.8(5) . . ?
C13C_3 O53C_3 C53C_3 113.8(5) . . ?
O54C_3 C14C_3 O43C_3 110.4(6) . . ?
O54C_3 C14C_3 C24C_3 111.5(6) . . ?
O43C_3 C14C_3 C24C_3 107.9(6) . . ?
O54C_3 C14C_3 H14C_3 109.0 . . ?
O43C_3 C14C_3 H14C_3 109.0 . . ?
C24C_3 C14C_3 H14C_3 109.0 . . ?
O24C_3 C24C_3 C34C_3 110.9(6) . . ?
O24C_3 C24C_3 C14C_3 108.6(6) . . ?
C34C_3 C24C_3 C14C_3 110.9(6) . . ?
O24C_3 C24C_3 H24C_3 108.8 . . ?
C34C_3 C24C_3 H24C_3 108.8 . . ?
C14C_3 C24C_3 H24C_3 108.8 . . ?
O34C_3 C34C_3 C24C_3 109.4(6) . . ?
O34C_3 C34C_3 C44C_3 110.6(6) . . ?
C24C_3 C34C_3 C44C_3 111.4(6) . . ?
O34C_3 C34C_3 H34C_3 108.4 . . ?
C24C_3 C34C_3 H34C_3 108.4 . . ?
C44C_3 C34C_3 H34C_3 108.4 . . ?
O44C_3 C44C_3 C54C_3 109.3(6) . . ?
O44C_3 C44C_3 C34C_3 106.4(6) . . ?
C54C_3 C44C_3 C34C_3 110.1(6) . . ?
O44C_3 C44C_3 H44C_3 110.3 . . ?
C54C_3 C44C_3 H44C_3 110.3 . . ?
C34C_3 C44C_3 H44C_3 110.3 . . ?
O54C_3 C54C_3 C44C_3 109.7(6) . . ?
O54C_3 C54C_3 C64C_3 106.1(5) . . ?
C44C_3 C54C_3 C64C_3 113.3(6) . . ?
O54C_3 C54C_3 H54C_3 109.2 . . ?
C44C_3 C54C_3 H54C_3 109.2 . . ?
C64C_3 C54C_3 H54C_3 109.2 . . ?
O64C_3 C64C_3 C54C_3 110.3(6) . . ?
O64C_3 C64C_3 H643_3 109.6 . . ?
C54C_3 C64C_3 H643_3 109.6 . . ?
O64C_3 C64C_3 H644_3 109.6 . . ?
C54C_3 C64C_3 H644_3 109.6 . . ?
H643_3 C64C_3 H644_3 108.1 . . ?
C14C_3 O43C_3 C43C_3 118.1(5) . . ?
C14C_3 O54C_3 C54C_3 113.3(5) . . ?
O55C_3 C15C_3 O44C_3 110.4(6) . . ?
O55C_3 C15C_3 C25C_3 110.1(6) . . ?
O44C_3 C15C_3 C25C_3 108.1(6) . . ?
O55C_3 C15C_3 H15C_3 109.4 . . ?
O44C_3 C15C_3 H15C_3 109.4 . . ?
C25C_3 C15C_3 H15C_3 109.4 . . ?
O25C_3 C25C_3 C35C_3 110.4(6) . . ?
O25C_3 C25C_3 C15C_3 108.2(6) . . ?
C35C_3 C25C_3 C15C_3 111.1(6) . . ?
O25C_3 C25C_3 H25C_3 109.1 . . ?
C35C_3 C25C_3 H25C_3 109.1 . . ?
C15C_3 C25C_3 H25C_3 109.1 . . ?
O35C_3 C35C_3 C45C_3 110.3(5) . . ?
O35C_3 C35C_3 C25C_3 109.6(6) . . ?
C45C_3 C35C_3 C25C_3 110.2(6) . . ?
O35C_3 C35C_3 H35C_3 108.9 . . ?
C45C_3 C35C_3 H35C_3 108.9 . . ?
C25C_3 C35C_3 H35C_3 108.9 . . ?
O45C_3 C45C_3 C35C_3 107.2(6) . . ?
O45C_3 C45C_3 C55C_3 109.6(6) . . ?
C35C_3 C45C_3 C55C_3 110.4(6) . . ?
O45C_3 C45C_3 H45C_3 109.9 . . ?
C35C_3 C45C_3 H45C_3 109.9 . . ?
C55C_3 C45C_3 H45C_3 109.9 . . ?
O55C_3 C55C_3 C65C_3 106.5(6) . . ?
O55C_3 C55C_3 C45C_3 109.2(6) . . ?
C65C_3 C55C_3 C45C_3 111.5(6) . . ?
O55C_3 C55C_3 H55C_3 109.9 . . ?
C65C_3 C55C_3 H55C_3 109.9 . . ?
C45C_3 C55C_3 H55C_3 109.9 . . ?
O65C_3 C65C_3 C55C_3 112.7(6) . . ?
O65C_3 C65C_3 H653_3 109.1 . . ?
C55C_3 C65C_3 H653_3 109.1 . . ?
O65C_3 C65C_3 H654_3 109.1 . . ?
C55C_3 C65C_3 H654_3 109.1 . . ?
H653_3 C65C_3 H654_3 107.8 . . ?
C44C_3 O44C_3 C15C_3 116.1(6) . . ?
C15C_3 O55C_3 C55C_3 114.4(6) . . ?
O45C_3 C16C_3 O56C_3 109.8(6) . . ?
O45C_3 C16C_3 C26C_3 108.8(6) . . ?
O56C_3 C16C_3 C26C_3 110.1(7) . . ?
O45C_3 C16C_3 H16C_3 109.4 . . ?
O56C_3 C16C_3 H16C_3 109.4 . . ?
C26C_3 C16C_3 H16C_3 109.4 . . ?
O26C_3 C26C_3 C36C_3 109.1(6) . . ?
O26C_3 C26C_3 C16C_3 110.2(7) . . ?
C36C_3 C26C_3 C16C_3 108.5(6) . . ?
O26C_3 C26C_3 H26C_3 109.7 . . ?
C36C_3 C26C_3 H26C_3 109.7 . . ?
C16C_3 C26C_3 H26C_3 109.7 . . ?
O36C_3 C36C_3 C26C_3 108.8(6) . . ?
O36C_3 C36C_3 C46C_3 109.4(7) . . ?
C26C_3 C36C_3 C46C_3 110.4(6) . . ?
O36C_3 C36C_3 H36C_3 109.4 . . ?
C26C_3 C36C_3 H36C_3 109.4 . . ?
C46C_3 C36C_3 H36C_3 109.4 . . ?
O46C_3 C46C_3 C56C_3 109.3(6) . . ?
O46C_3 C46C_3 C36C_3 107.2(6) . . ?
C56C_3 C46C_3 C36C_3 111.1(7) . . ?
O46C_3 C46C_3 H46C_3 109.7 . . ?
C56C_3 C46C_3 H46C_3 109.7 . . ?
C36C_3 C46C_3 H46C_3 109.7 . . ?
O56C_3 C56C_3 C66C_3 107.1(6) . . ?
O56C_3 C56C_3 C46C_3 111.1(6) . . ?
C66C_3 C56C_3 C46C_3 110.4(8) . . ?
O56C_3 C56C_3 H56C_3 109.4 . . ?
C66C_3 C56C_3 H56C_3 109.4 . . ?
C46C_3 C56C_3 H56C_3 109.4 . . ?
O66C_3 C66C_3 C56C_3 110.9(8) . . ?
O66C_3 C66C_3 H663_3 109.5 . . ?
C56C_3 C66C_3 H663_3 109.5 . . ?
O66C_3 C66C_3 H664_3 109.5 . . ?
C56C_3 C66C_3 H664_3 109.5 . . ?
H663_3 C66C_3 H664_3 108.1 . . ?
C16C_3 O45C_3 C45C_3 119.2(6) . . ?
C56C_3 O56C_3 C16C_3 112.9(6) . . ?
O57C_3 C17C_3 O46C_3 110.8(6) . . ?
O57C_3 C17C_3 C27C_3 111.6(7) . . ?
O46C_3 C17C_3 C27C_3 109.3(6) . . ?
O57C_3 C17C_3 H17C_3 108.4 . . ?
O46C_3 C17C_3 H17C_3 108.4 . . ?
C27C_3 C17C_3 H17C_3 108.4 . . ?
O27C_3 C27C_3 C37C_3 110.0(6) . . ?
O27C_3 C27C_3 C17C_3 109.4(8) . . ?
C37C_3 C27C_3 C17C_3 110.7(6) . . ?
O27C_3 C27C_3 H27C_3 108.9 . . ?
C37C_3 C27C_3 H27C_3 108.9 . . ?
C17C_3 C27C_3 H27C_3 108.9 . . ?
O37C_3 C37C_3 C27C_3 109.4(6) . . ?
O37C_3 C37C_3 C47C_3 111.5(7) . . ?
C27C_3 C37C_3 C47C_3 110.7(6) . . ?
O37C_3 C37C_3 H37C_3 108.4 . . ?
C27C_3 C37C_3 H37C_3 108.4 . . ?
C47C_3 C37C_3 H37C_3 108.4 . . ?
O47C_3 C47C_3 C37C_3 106.2(6) . . ?
O47C_3 C47C_3 C57C_3 110.4(5) . . ?
C37C_3 C47C_3 C57C_3 111.1(6) . . ?
O47C_3 C47C_3 H47C_3 109.7 . . ?
C37C_3 C47C_3 H47C_3 109.7 . . ?
C57C_3 C47C_3 H47C_3 109.7 . . ?
O57C_3 C57C_3 C67C_3 107.8(5) . . ?
O57C_3 C57C_3 C47C_3 108.7(6) . . ?
C67C_3 C57C_3 C47C_3 113.0(7) . . ?
O57C_3 C57C_3 H57C_3 109.1 . . ?
C67C_3 C57C_3 H57C_3 109.1 . . ?
C47C_3 C57C_3 H57C_3 109.1 . . ?
O67C_3 C67C_3 C57C_3 112.3(6) . . ?
O67C_3 C67C_3 H673_3 109.2 . . ?
C57C_3 C67C_3 H673_3 109.2 . . ?
O67C_3 C67C_3 H674_3 109.2 . . ?
C57C_3 C67C_3 H674_3 109.2 . . ?
H673_3 C67C_3 H674_3 107.9 . . ?
C17C_3 O46C_3 C46C_3 118.1(5) . . ?
C17C_3 O57C_3 C57C_3 113.4(5) . . ?
C5A_5 C1A_5 C2A_5 118.5(10) . . ?
C5A_5 C1A_5 C6A_5 118.4(15) . . ?
C2A_5 C1A_5 C6A_5 122.9(14) . . ?
C3A_5 C2A_5 C1A_5 118.5(10) . . ?
C3A_5 C2A_5 H2A_5 120.7 . . ?
C1A_5 C2A_5 H2A_5 120.7 . . ?
N1A_5 C3A_5 C2A_5 123.0(11) . . ?
N1A_5 C3A_5 H3A_5 118.5 . . ?
C2A_5 C3A_5 H3A_5 118.5 . . ?
N1A_5 C4A_5 C5A_5 125.0(11) . . ?
N1A_5 C4A_5 H4A_5 117.5 . . ?
C5A_5 C4A_5 H4A_5 117.5 . . ?
C4A_5 C5A_5 C1A_5 117.7(10) . . ?
C4A_5 C5A_5 H5A_5 121.1 . . ?
C1A_5 C5A_5 H5A_5 121.1 . . ?
N2A_5 C6A_5 C1A_5 119.2(13) . . ?
N2A_5 C6A_5 H6A_5 120.4 . . ?
C1A_5 C6A_5 H6A_5 120.4 . . ?
N3A_5 C7A_5 C8A_5 120.0(13) . . ?
N3A_5 C7A_5 H7A_5 120.0 . . ?
C8A_5 C7A_5 H7A_5 120.0 . . ?
C9A_5 C8A_5 C12A_5 117.4(10) . . ?
C9A_5 C8A_5 C7A_5 120.5(12) . . ?
C12A_5 C8A_5 C7A_5 122.1(11) . . ?
C8A_5 C9A_5 C10A_5 121.0(10) . . ?
C8A_5 C9A_5 H9A_5 119.5 . . ?
C10A_5 C9A_5 H9A_5 119.5 . . ?
N4A_5 C10A_5 C9A_5 121.2(11) . . ?
N4A_5 C10A_5 H10A_5 119.4 . . ?
C9A_5 C10A_5 H10A_5 119.4 . . ?
N4A_5 C11A_5 C12A_5 122.3(11) . . ?
N4A_5 C11A_5 H11A_5 118.9 . . ?
C12A_5 C11A_5 H11A_5 118.9 . . ?
C8A_5 C12A_5 C11A_5 119.6(10) . . ?
C8A_5 C12A_5 H12A_5 120.2 . . ?
C11A_5 C12A_5 H12A_5 120.2 . . ?
C4A_5 N1A_5 C3A_5 117.1(11) . . ?
C6A_5 N2A_5 N3A_5 110.6(12) . . ?
C7A_5 N3A_5 N2A_5 112.2(12) . . ?
C10A_5 N4A_5 C11A_5 118.5(10) . . ?
C2B_5 C1B_5 C5B_5 116.7(11) . . ?
C2B_5 C1B_5 C6B_5 121.8(19) . . ?
C5B_5 C1B_5 C6B_5 121.2(19) . . ?
C1B_5 C2B_5 C3B_5 120.7(12) . . ?
C1B_5 C2B_5 H2B_5 119.6 . . ?
C3B_5 C2B_5 H2B_5 119.6 . . ?
N1B_5 C3B_5 C2B_5 122.2(13) . . ?
N1B_5 C3B_5 H3B_5 118.9 . . ?
C2B_5 C3B_5 H3B_5 118.9 . . ?
N1B_5 C4B_5 C5B_5 123.9(14) . . ?
N1B_5 C4B_5 H4B_5 118.1 . . ?
C5B_5 C4B_5 H4B_5 118.1 . . ?
C4B_5 C5B_5 C1B_5 118.9(13) . . ?
C4B_5 C5B_5 H5B_5 120.5 . . ?
C1B_5 C5B_5 H5B_5 120.5 . . ?
N2B_5 C6B_5 C1B_5 120.0(17) . . ?
N2B_5 C6B_5 H6B_5 120.0 . . ?
C1B_5 C6B_5 H6B_5 120.0 . . ?
N3B_5 C7B_5 C8B_5 121.1(17) . . ?
N3B_5 C7B_5 H7B_5 119.4 . . ?
C8B_5 C7B_5 H7B_5 119.4 . . ?
C12B_5 C8B_5 C9B_5 119.0(12) . . ?
C12B_5 C8B_5 C7B_5 119.2(16) . . ?
C9B_5 C8B_5 C7B_5 121.8(16) . . ?
C8B_5 C9B_5 C10B_5 118.9(13) . . ?
C8B_5 C9B_5 H9B_5 120.6 . . ?
C10B_5 C9B_5 H9B_5 120.6 . . ?
N4B_5 C10B_5 C9B_5 122.8(14) . . ?
N4B_5 C10B_5 H10B_5 118.6 . . ?
C9B_5 C10B_5 H10B_5 118.6 . . ?
N4B_5 C11B_5 C12B_5 125.0(13) . . ?
N4B_5 C11B_5 H11B_5 117.5 . . ?
C12B_5 C11B_5 H11B_5 117.5 . . ?
C11B_5 C12B_5 C8B_5 117.5(12) . . ?
C11B_5 C12B_5 H12B_5 121.3 . . ?
C8B_5 C12B_5 H12B_5 121.3 . . ?
C4B_5 N1B_5 C3B_5 117.5(13) . . ?
C6B_5 N2B_5 N3B_5 109.6(15) . . ?
C7B_5 N3B_5 N2B_5 111.8(16) . . ?
C10B_5 N4B_5 C11B_5 116.8(13) . . ?
C5A_5 C1A_5 C2A_5 118.5(9) . . ?
C5A_5 C1A_5 C6A_5 120.0(12) . . ?
C2A_5 C1A_5 C6A_5 121.4(11) . . ?
C1A_5 C2A_5 C3A_5 118.8(9) . . ?
C1A_5 C2A_5 H2A_5 120.6 . . ?
C3A_5 C2A_5 H2A_5 120.6 . . ?
N1A_5 C3A_5 C2A_5 121.8(10) . . ?
N1A_5 C3A_5 H3A_5 119.1 . . ?
C2A_5 C3A_5 H3A_5 119.1 . . ?
N1A_5 C4A_5 C5A_5 123.4(11) . . ?
N1A_5 C4A_5 H4A_5 118.3 . . ?
C5A_5 C4A_5 H4A_5 118.3 . . ?
C4A_5 C5A_5 C1A_5 119.1(10) . . ?
C4A_5 C5A_5 H5A_5 120.4 . . ?
C1A_5 C5A_5 H5A_5 120.4 . . ?
N2A_5 C6A_5 C1A_5 121.6(11) . . ?
N2A_5 C6A_5 H6A_5 119.2 . . ?
C1A_5 C6A_5 H6A_5 119.2 . . ?
N3A_5 C7A_5 C8A_5 120.9(12) . . ?
N3A_5 C7A_5 H7A_5 119.5 . . ?
C8A_5 C7A_5 H7A_5 119.5 . . ?
C12A_5 C8A_5 C9A_5 117.6(9) . . ?
C12A_5 C8A_5 C7A_5 120.6(14) . . ?
C9A_5 C8A_5 C7A_5 121.8(14) . . ?
C10A_5 C9A_5 C8A_5 119.7(10) . . ?
C10A_5 C9A_5 H9A_5 120.1 . . ?
C8A_5 C9A_5 H9A_5 120.1 . . ?
N4A_5 C10A_5 C9A_5 122.5(10) . . ?
N4A_5 C10A_5 H10A_5 118.8 . . ?
C9A_5 C10A_5 H10A_5 118.8 . . ?
N4A_5 C11A_5 C12A_5 123.3(12) . . ?
N4A_5 C11A_5 H11A_5 118.4 . . ?
C12A_5 C11A_5 H11A_5 118.4 . . ?
C8A_5 C12A_5 C11A_5 118.3(11) . . ?
C8A_5 C12A_5 H12A_5 120.9 . . ?
C11A_5 C12A_5 H12A_5 120.9 . . ?
C4A_5 N1A_5 C3A_5 118.3(10) . . ?
C6A_5 N2A_5 N3A_5 111.0(10) . . ?
C7A_5 N3A_5 N2A_5 111.7(11) . . ?
C10A_5 N4A_5 C11A_5 118.6(11) . . ?
C2B_5 C1B_5 C5B_5 119.4(13) . . ?
C2B_5 C1B_5 C6B_5 121(2) . . ?
C5B_5 C1B_5 C6B_5 119(2) . . ?
C1B_5 C2B_5 C3B_5 117.7(13) . . ?
C1B_5 C2B_5 H2B_5 121.2 . . ?
C3B_5 C2B_5 H2B_5 121.2 . . ?
N1B_5 C3B_5 C2B_5 124.3(14) . . ?
N1B_5 C3B_5 H3B_5 117.8 . . ?
C2B_5 C3B_5 H3B_5 117.8 . . ?
N1B_5 C4B_5 C5B_5 124.8(15) . . ?
N1B_5 C4B_5 H4B_5 117.6 . . ?
C5B_5 C4B_5 H4B_5 117.6 . . ?
C4B_5 C5B_5 C1B_5 117.2(14) . . ?
C4B_5 C5B_5 H5B_5 121.4 . . ?
C1B_5 C5B_5 H5B_5 121.4 . . ?
N2B_5 C6B_5 C1B_5 121(2) . . ?
N2B_5 C6B_5 H6B_5 119.4 . . ?
C1B_5 C6B_5 H6B_5 119.4 . . ?
N3B_5 C7B_5 C8B_5 123(2) . . ?
N3B_5 C7B_5 H7B_5 118.5 . . ?
C8B_5 C7B_5 H7B_5 118.5 . . ?
C12B_5 C8B_5 C9B_5 117.6(13) . . ?
C12B_5 C8B_5 C7B_5 122(3) . . ?
C9B_5 C8B_5 C7B_5 120(3) . . ?
C10B_5 C9B_5 C8B_5 119.9(13) . . ?
C10B_5 C9B_5 H9B_5 120.0 . . ?
C8B_5 C9B_5 H9B_5 120.0 . . ?
N4B_5 C10B_5 C9B_5 122.8(14) . . ?
N4B_5 C10B_5 H10B_5 118.6 . . ?
C9B_5 C10B_5 H10B_5 118.6 . . ?
N4B_5 C11B_5 C12B_5 124.6(14) . . ?
N4B_5 C11B_5 H11B_5 117.7 . . ?
C12B_5 C11B_5 H11B_5 117.7 . . ?
C11B_5 C12B_5 C8B_5 118.5(13) . . ?
C11B_5 C12B_5 H12B_5 120.7 . . ?
C8B_5 C12B_5 H12B_5 120.7 . . ?
C4B_5 N1B_5 C3B_5 116.5(14) . . ?
C6B_5 N2B_5 N3B_5 109.9(18) . . ?
C7B_5 N3B_5 N2B_5 114(2) . . ?
C10B_5 N4B_5 C11B_6 116.5(14) . . ?

loop_
_geom_bond_atom_site_label_1
_geom_bond_atom_site_label_2
_geom_bond_distance
_geom_bond_site_symmetry_2
_geom_bond_publ_flag
C11A_1 O47A_1 1.379(10) . ?
C11A_1 O51A_1 1.407(9) . ?
C11A_1 C21A_1 1.522(10) . ?
C11A_1 H11A_1 0.9800 . ?
C21A_1 O21A_1 1.435(9) . ?
C21A_1 C31A_1 1.485(11) . ?
C21A_1 H21A_1 0.9800 . ?
C31A_1 O31A_1 1.428(8) . ?
C31A_1 C41A_1 1.496(10) . ?
C31A_1 H31A_1 0.9800 . ?
C41A_1 O41A_1 1.425(9) . ?
C41A_1 C51A_1 1.511(9) . ?
C41A_1 H41A_1 0.9800 . ?
C51A_1 O51A_1 1.438(9) . ?
C51A_1 C61A_1 1.502(11) . ?
C51A_1 H51A_1 0.9800 . ?
C61A_1 OA61_1 1.44(3) . ?
C61A_1 O61A_1 1.445(12) . ?
C61A_1 H611_1 0.9700 . ?
C61A_1 H612_1 0.9700 . ?
O47A_1 C47A_1 1.432(8) . ?
C12A_1 O52A_1 1.404(9) . ?
C12A_1 O41A_1 1.404(9) . ?
C12A_1 C22A_1 1.537(10) . ?
C12A_1 H12A_1 0.9800 . ?
C22A_1 O22A_1 1.423(9) . ?
C22A_1 C32A_1 1.470(12) . ?
C22A_1 H22A_1 0.9800 . ?
C32A_1 O32A_1 1.429(9) . ?
C32A_1 C42A_1 1.532(10) . ?
C32A_1 H32A_1 0.9800 . ?
C42A_1 O42A_1 1.395(10) . ?
C42A_1 C52A_1 1.524(10) . ?
C42A_1 H42A_1 0.9800 . ?
C52A_1 O52A_1 1.408(10) . ?
C52A_1 C62A_1 1.518(10) . ?
C52A_1 H52A_1 0.9800 . ?
C62A_1 O62A_1 1.415(10) . ?
C62A_1 H621_1 0.9700 . ?
C62A_1 H622_1 0.9700 . ?
C13A_1 O53A_1 1.391(10) . ?
C13A_1 O42A_1 1.407(9) . ?
C13A_1 C23A_1 1.528(11) . ?
C13A_1 H13A_1 0.9800 . ?
C23A_1 O23A_1 1.421(9) . ?
C23A_1 C33A_1 1.490(11) . ?
C23A_1 H23A_1 0.9800 . ?
C33A_1 O33A_1 1.422(9) . ?
C33A_1 C43A_1 1.487(10) . ?
C33A_1 H33A_1 0.9800 . ?
C43A_1 O43A_1 1.417(9) . ?
C43A_1 C53A_1 1.498(11) . ?
C43A_1 H43A_1 0.9800 . ?
C53A_1 O53A_1 1.448(10) . ?
C53A_1 C63A_1 1.502(11) . ?
C53A_1 H53A_1 0.9800 . ?
C63A_1 O63A_1 1.377(14) . ?
C63A_1 H631_1 0.9700 . ?
C63A_1 H632_1 0.9700 . ?
C14A_1 O54A_1 1.416(9) . ?
C14A_1 O43A_1 1.425(11) . ?
C14A_1 C24A_1 1.473(12) . ?
C14A_1 H14A_1 0.9800 . ?
C24A_1 O24A_1 1.397(9) . ?
C24A_1 C34A_1 1.533(11) . ?
C24A_1 H24A_1 0.9800 . ?
C34A_1 O34A_1 1.415(10) . ?
C34A_1 C44A_1 1.515(10) . ?
C34A_1 H34A_1 0.9800 . ?
C44A_1 O44A_1 1.403(9) . ?
C44A_1 C54A_1 1.520(12) . ?
C44A_1 H44A_1 0.9800 . ?
C54A_1 O54A_1 1.434(9) . ?
C54A_1 C64A_1 1.486(11) . ?
C54A_1 H54A_1 0.9800 . ?
C64A_1 O64A_1 1.285(14) . ?
C64A_1 OA64_1 1.40(2) . ?
C64A_1 H641_1 0.9700 . ?
C64A_1 H642_1 0.9700 . ?
C15A_1 O55A_1 1.405(8) . ?
C15A_1 O44A_1 1.424(9) . ?
C15A_1 C25A_1 1.486(11) . ?
C15A_1 H15A_1 0.9800 . ?
C25A_1 O25A_1 1.429(9) . ?
C25A_1 C35A_1 1.511(11) . ?
C25A_1 H25A_1 0.9800 . ?
C35A_1 O35A_1 1.405(9) . ?
C35A_1 C45A_1 1.516(9) . ?
C35A_1 H35A_1 0.9800 . ?
C45A_1 O45A_1 1.422(10) . ?
C45A_1 C55A_1 1.513(11) . ?
C45A_1 H45A_1 0.9800 . ?
C55A_1 O55A_1 1.440(10) . ?
C55A_1 C65A_1 1.488(11) . ?
C55A_1 H55A_1 0.9800 . ?
C65A_1 O65A_1 1.441(12) . ?
C65A_1 H651_1 0.9700 . ?
C65A_1 H652_1 0.9700 . ?
C16A_1 O56A_1 1.410(10) . ?
C16A_1 O45A_1 1.410(9) . ?
C16A_1 C26A_1 1.490(11) . ?
C16A_1 H16A_1 0.9800 . ?
C26A_1 O26A_1 1.412(9) . ?
C26A_1 C36A_1 1.506(11) . ?
C26A_1 H26A_1 0.9800 . ?
C36A_1 O36A_1 1.439(9) . ?
C36A_1 C46A_1 1.496(11) . ?
C36A_1 H36A_1 0.9800 . ?
C46A_1 O46A_1 1.448(9) . ?
C46A_1 C56A_1 1.498(10) . ?
C46A_1 H46A_1 0.9800 . ?
C56A_1 O56A_1 1.424(10) . ?
C56A_1 C66A_1 1.516(12) . ?
C56A_1 H56A_1 0.9800 . ?
C66A_1 O66A_1 1.321(14) . ?
C66A_1 OA66_1 1.42(3) . ?
C66A_1 H661_1 0.9700 . ?
C66A_1 H662_1 0.9700 . ?
C17A_1 O46A_1 1.390(10) . ?
C17A_1 O57A_1 1.390(9) . ?
C17A_1 C27A_1 1.505(10) . ?
C17A_1 H17A_1 0.9800 . ?
C27A_1 O27A_1 1.413(9) . ?
C27A_1 C37A_1 1.508(9) . ?
C27A_1 H27A_1 0.9800 . ?
C37A_1 O37A_1 1.416(9) . ?
C37A_1 C47A_1 1.497(10) . ?
C37A_1 H37A_1 0.9800 . ?
C47A_1 C57A_1 1.510(10) . ?
C47A_1 H47A_1 0.9800 . ?
C57A_1 O57A_1 1.438(9) . ?
C57A_1 C67A_1 1.505(12) . ?
C57A_1 H57A_1 0.9800 . ?
C67A_1 O67A_1 1.446(13) . ?
C67A_1 H671_1 0.9700 . ?
C67A_1 H672_1 0.9700 . ?
C11B_2 O51B_2 1.400(9) . ?
C11B_2 O47B_2 1.416(8) . ?
C11B_2 C21B_2 1.531(9) . ?
C11B_2 H11B_2 0.9800 . ?
C21B_2 O21B_2 1.415(9) . ?
C21B_2 C31B_2 1.476(11) . ?
C21B_2 H21B_2 0.9800 . ?
C31B_2 O31B_2 1.432(8) . ?
C31B_2 C41B_2 1.501(10) . ?
C31B_2 H31B_2 0.9800 . ?
C41B_2 O41B_2 1.419(9) . ?
C41B_2 C51B_2 1.522(8) . ?
C41B_2 H41B_2 0.9800 . ?
C51B_2 O51B_2 1.433(9) . ?
C51B_2 C61B_2 1.504(10) . ?
C51B_2 H51B_2 0.9800 . ?
C61B_2 O61B_2 1.415(9) . ?
C61B_2 H625_2 0.9700 . ?
C61B_2 H626_2 0.9700 . ?
O47B_2 C47B_2 1.436(8) . ?
C12B_2 O41B_2 1.411(8) . ?
C12B_2 O52B_2 1.416(9) . ?
C12B_2 C22B_2 1.500(9) . ?
C12B_2 H12B_2 0.9800 . ?
C22B_2 O22B_2 1.407(9) . ?
C22B_2 C32B_2 1.522(10) . ?
C22B_2 H22B_2 0.9800 . ?
C32B_2 O32B_2 1.413(8) . ?
C32B_2 C42B_2 1.526(10) . ?
C32B_2 H32B_2 0.9800 . ?
C42B_2 O42B_2 1.427(8) . ?
C42B_2 C52B_2 1.526(9) . ?
C42B_2 H42B_2 0.9800 . ?
C52B_2 O52B_2 1.427(9) . ?
C52B_2 C62B_2 1.526(10) . ?
C52B_2 H52B_2 0.9800 . ?
C62B_2 O62B_2 1.402(9) . ?
C62B_2 H623_2 0.9700 . ?
C62B_2 H624_2 0.9700 . ?
C13B_2 O42B_2 1.387(9) . ?
C13B_2 O53B_2 1.403(8) . ?
C13B_2 C23B_2 1.495(10) . ?
C13B_2 H13B_2 0.9800 . ?
C23B_2 O23B_2 1.419(8) . ?
C23B_2 C33B_2 1.519(10) . ?
C23B_2 H23B_2 0.9800 . ?
C33B_2 O33B_2 1.429(8) . ?
C33B_2 C43B_2 1.508(10) . ?
C33B_2 H33B_2 0.9800 . ?
C43B_2 O43B_2 1.433(8) . ?
C43B_2 C53B_2 1.506(10) . ?
C43B_2 H43B_2 0.9800 . ?
C53B_2 O53B_2 1.441(8) . ?
C53B_2 C63B_2 1.510(9) . ?
C53B_2 H53B_2 0.9800 . ?
C63B_2 O63B_2 1.432(10) . ?
C63B_2 H635_2 0.9700 . ?
C63B_2 H636_2 0.9700 . ?
C14B_2 O43B_2 1.394(9) . ?
C14B_2 O54B_2 1.400(8) . ?
C14B_2 C24B_2 1.521(10) . ?
C14B_2 H14B_2 0.9800 . ?
C24B_2 O24B_2 1.415(8) . ?
C24B_2 C34B_2 1.505(10) . ?
C24B_2 H24B_2 0.9800 . ?
C34B_2 O34B_2 1.414(9) . ?
C34B_2 C44B_2 1.518(8) . ?
C34B_2 H34B_2 0.9800 . ?
C44B_2 O44B_2 1.416(9) . ?
C44B_2 C54B_2 1.515(10) . ?
C44B_2 H44B_2 0.9800 . ?
C54B_2 O54B_2 1.420(9) . ?
C54B_2 C64B_2 1.517(9) . ?
C54B_2 H54B_2 0.9800 . ?
C64B_2 O64B_2 1.406(10) . ?
C64B_2 H645_2 0.9700 . ?
C64B_2 H646_2 0.9700 . ?
C15B_2 O55B_2 1.404(8) . ?
C15B_2 O44B_2 1.410(8) . ?
C15B_2 C25B_2 1.495(10) . ?
C15B_2 H15B_2 0.9800 . ?
C25B_2 O25B_2 1.423(8) . ?
C25B_2 C35B_2 1.486(11) . ?
C25B_2 H25B_2 0.9800 . ?
C35B_2 O35B_2 1.432(9) . ?
C35B_2 C45B_2 1.509(9) . ?
C35B_2 H35B_2 0.9800 . ?
C45B_2 O45B_2 1.414(10) . ?
C45B_2 C55B_2 1.512(10) . ?
C45B_2 H45B_2 0.9800 . ?
C55B_2 O55B_2 1.423(10) . ?
C55B_2 C65B_2 1.511(10) . ?
C55B_2 H55B_2 0.9800 . ?
C65B_2 O65B_2 1.468(12) . ?
C65B_2 OB65_2 1.52(2) . ?
C65B_2 H655_2 0.9700 . ?
C65B_2 H656_2 0.9700 . ?
C16B_2 O45B_2 1.411(8) . ?
C16B_2 O56B_2 1.411(8) . ?
C16B_2 C26B_2 1.526(10) . ?
C16B_2 H16B_2 0.9800 . ?
C26B_2 O26B_2 1.421(8) . ?
C26B_2 C36B_2 1.489(10) . ?
C26B_2 H26B_2 0.9800 . ?
C36B_2 O36B_2 1.419(9) . ?
C36B_2 C46B_2 1.481(9) . ?
C36B_2 H36B_2 0.9800 . ?
C46B_2 O46B_2 1.417(8) . ?
C46B_2 C56B_2 1.531(10) . ?
C46B_2 H46B_2 0.9800 . ?
C56B_2 O56B_2 1.403(8) . ?
C56B_2 C66B_2 1.496(10) . ?
C56B_2 H56B_2 0.9800 . ?
C66B_2 O66B_2 1.408(10) . ?
C66B_2 H665_2 0.9700 . ?
C66B_2 H666_2 0.9700 . ?
C17B_2 O46B_2 1.401(9) . ?
C17B_2 O57B_2 1.407(8) . ?
C17B_2 C27B_2 1.499(9) . ?
C17B_2 H17B_2 0.9800 . ?
C27B_2 O27B_2 1.426(8) . ?
C27B_2 C37B_2 1.498(10) . ?
C27B_2 H27B_2 0.9800 . ?
C37B_2 O37B_2 1.431(8) . ?
C37B_2 C47B_2 1.500(10) . ?
C37B_2 H37B_2 0.9800 . ?
C47B_2 C57B_2 1.504(9) . ?
C47B_2 H47B_2 0.9800 . ?
C57B_2 O57B_2 1.443(8) . ?
C57B_2 C67B_2 1.513(10) . ?
C57B_2 H57B_2 0.9800 . ?
C67B_2 O67B_2 1.422(10) . ?
C67B_2 H615_2 0.9700 . ?
C67B_2 H616_2 0.9700 . ?
C11C_3 O51C_3 1.391(9) . ?
C11C_3 O47C_3 1.428(9) . ?
C11C_3 C21C_3 1.514(10) . ?
C11C_3 H11C_3 0.9800 . ?
C21C_3 O21C_3 1.424(9) . ?
C21C_3 C31C_3 1.473(11) . ?
C21C_3 H21C_3 0.9800 . ?
C31C_3 O31C_3 1.421(8) . ?
C31C_3 C41C_3 1.520(10) . ?
C31C_3 H31C_3 0.9800 . ?
C41C_3 O41C_3 1.426(8) . ?
C41C_3 C51C_3 1.529(9) . ?
C41C_3 H41C_3 0.9800 . ?
C51C_3 O51C_3 1.437(8) . ?
C51C_3 C61C_3 1.498(10) . ?
C51C_3 H51C_3 0.9800 . ?
C61C_3 O61C_3 1.432(10) . ?
C61C_3 H613_3 0.9700 . ?
C61C_3 H614_3 0.9700 . ?
O47C_3 C47C_3 1.426(8) . ?
C12C_3 O41C_3 1.415(8) . ?
C12C_3 O52C_3 1.417(9) . ?
C12C_3 C22C_3 1.493(10) . ?
C12C_3 H12C_3 0.9800 . ?
C22C_3 O22C_3 1.420(9) . ?
C22C_3 C32C_3 1.480(11) . ?
C22C_3 H22C_3 0.9800 . ?
C32C_3 O32C_3 1.435(7) . ?
C32C_3 C42C_3 1.497(9) . ?
C32C_3 H32C_3 0.9800 . ?
C42C_3 O42C_3 1.419(9) . ?
C42C_3 C52C_3 1.533(10) . ?
C42C_3 H42C_3 0.9800 . ?
C52C_3 O52C_3 1.425(10) . ?
C52C_3 C62C_3 1.518(10) . ?
C52C_3 H52C_3 0.9800 . ?
C62C_3 O62C_3 1.406(9) . ?
C62C_3 H123_3 0.9700 . ?
C62C_3 H124_3 0.9700 . ?
C13C_3 O42C_3 1.388(9) . ?
C13C_3 O53C_3 1.413(8) . ?
C13C_3 C23C_3 1.553(10) . ?
C13C_3 H13C_3 0.9800 . ?
C23C_3 O23C_3 1.424(9) . ?
C23C_3 C33C_3 1.487(10) . ?
C23C_3 H23C_3 0.9800 . ?
C33C_3 O33C_3 1.418(9) . ?
C33C_3 C43C_3 1.495(9) . ?
C33C_3 H33C_3 0.9800 . ?
C43C_3 O43C_3 1.424(8) . ?
C43C_3 C53C_3 1.499(10) . ?
C43C_3 H43C_3 0.9800 . ?
C53C_3 O53C_3 1.436(8) . ?
C53C_3 C63C_3 1.487(10) . ?
C53C_3 H53C_3 0.9800 . ?
C63C_3 O63C_3 1.416(9) . ?
C63C_3 H133_3 0.9700 . ?
C63C_3 H134_3 0.9700 . ?
C14C_3 O54C_3 1.396(8) . ?
C14C_3 O43C_3 1.419(9) . ?
C14C_3 C24C_3 1.494(11) . ?
C14C_3 H14C_3 0.9800 . ?
C24C_3 O24C_3 1.430(9) . ?
C24C_3 C34C_3 1.494(10) . ?
C24C_3 H24C_3 0.9800 . ?
C34C_3 O34C_3 1.419(10) . ?
C34C_3 C44C_3 1.525(9) . ?
C34C_3 H34C_3 0.9800 . ?
C44C_3 O44C_3 1.418(8) . ?
C44C_3 C54C_3 1.499(11) . ?
C44C_3 H44C_3 0.9800 . ?
C54C_3 O54C_3 1.434(8) . ?
C54C_3 C64C_3 1.516(9) . ?
C54C_3 H54C_3 0.9800 . ?
C64C_3 O64C_3 1.418(10) . ?
C64C_3 H643_3 0.9700 . ?
C64C_3 H644_3 0.9700 . ?
C15C_3 O55C_3 1.404(9) . ?
C15C_3 O44C_3 1.425(9) . ?
C15C_3 C25C_3 1.512(11) . ?
C15C_3 H15C_3 0.9800 . ?
C25C_3 O25C_3 1.424(8) . ?
C25C_3 C35C_3 1.509(11) . ?
C25C_3 H25C_3 0.9800 . ?
C35C_3 O35C_3 1.426(9) . ?
C35C_3 C45C_3 1.497(9) . ?
C35C_3 H35C_3 0.9800 . ?
C45C_3 O45C_3 1.408(10) . ?
C45C_3 C55C_3 1.530(10) . ?
C45C_3 H45C_3 0.9800 . ?
C55C_3 O55C_3 1.431(10) . ?
C55C_3 C65C_3 1.511(10) . ?
C55C_3 H55C_3 0.9800 . ?
C65C_3 O65C_3 1.402(10) . ?
C65C_3 H653_3 0.9700 . ?
C65C_3 H654_3 0.9700 . ?
C16C_3 O45C_3 1.397(9) . ?
C16C_3 O56C_3 1.419(10) . ?
C16C_3 C26C_3 1.512(11) . ?
C16C_3 H16C_3 0.9800 . ?
C26C_3 O26C_3 1.420(9) . ?
C26C_3 C36C_3 1.492(12) . ?
C26C_3 H26C_3 0.9800 . ?
C36C_3 O36C_3 1.429(10) . ?
C36C_3 C46C_3 1.526(11) . ?
C36C_3 H36C_3 0.9800 . ?
C46C_3 O46C_3 1.422(10) . ?
C46C_3 C56C_3 1.502(11) . ?
C46C_3 H46C_3 0.9800 . ?
C56C_3 O56C_3 1.408(10) . ?
C56C_3 C66C_3 1.499(12) . ?
C56C_3 H56C_3 0.9800 . ?
C66C_3 O66C_3 1.434(11) . ?
C66C_3 H663_3 0.9700 . ?
C66C_3 H664_3 0.9700 . ?
C17C_3 O57C_3 1.396(10) . ?
C17C_3 O46C_3 1.403(10) . ?
C17C_3 C27C_3 1.496(12) . ?
C17C_3 H17C_3 0.9800 . ?
C27C_3 O27C_3 1.436(10) . ?
C27C_3 C37C_3 1.496(11) . ?
C27C_3 H27C_3 0.9800 . ?
C37C_3 O37C_3 1.395(9) . ?
C37C_3 C47C_3 1.504(11) . ?
C37C_3 H37C_3 0.9800 . ?
C47C_3 C57C_3 1.512(10) . ?
C47C_3 H47C_3 0.9800 . ?
C57C_3 O57C_3 1.444(8) . ?
C57C_3 C67C_3 1.493(10) . ?
C57C_3 H57C_3 0.9800 . ?
C67C_3 O67C_3 1.418(10) . ?
C67C_3 H673_3 0.9700 . ?
C67C_3 H674_3 0.9700 . ?
C1A_5 C5A_5 1.381(12) . ?
C1A_5 C2A_5 1.396(12) . ?
C1A_5 C6A_5 1.465(12) . ?
C2A_5 C3A_5 1.381(12) . ?
C2A_5 H2A_5 0.9300 . ?
C3A_5 N1A_5 1.328(12) . ?
C3A_5 H3A_5 0.9300 . ?
C4A_5 N1A_5 1.325(12) . ?
C4A_5 C5A_5 1.367(12) . ?
C4A_5 H4A_5 0.9300 . ?
C5A_5 H5A_5 0.9300 . ?
C6A_5 N2A_5 1.267(12) . ?
C6A_5 H6A_5 0.9300 . ?
C7A_5 N3A_5 1.266(12) . ?
C7A_5 C8A_5 1.474(12) . ?
C7A_5 H7A_5 0.9300 . ?
C8A_5 C9A_5 1.371(12) . ?
C8A_5 C12A_5 1.375(12) . ?
C9A_5 C10A_5 1.379(12) . ?
C9A_5 H9A_5 0.9300 . ?
C10A_5 N4A_5 1.333(12) . ?
C10A_5 H10A_5 0.9300 . ?
C11A_5 N4A_5 1.340(12) . ?
C11A_5 C12A_5 1.379(12) . ?
C11A_5 H11A_5 0.9300 . ?
C12A_5 H12A_5 0.9300 . ?
N2A_5 N3A_5 1.417(12) . ?
C1B_5 C2B_5 1.384(13) . ?
C1B_5 C5B_5 1.400(14) . ?
C1B_5 C6B_5 1.456(13) . ?
C2B_5 C3B_5 1.389(14) . ?
C2B_5 H2B_5 0.9300 . ?
C3B_5 N1B_5 1.340(14) . ?
C3B_5 H3B_5 0.9300 . ?
C4B_5 N1B_5 1.329(14) . ?
C4B_5 C5B_5 1.390(14) . ?
C4B_5 H4B_5 0.9300 . ?
C5B_5 H5B_5 0.9300 . ?
C6B_5 N2B_5 1.278(14) . ?
C6B_5 H6B_5 0.9300 . ?
C7B_5 N3B_5 1.277(14) . ?
C7B_5 C8B_5 1.466(13) . ?
C7B_5 H7B_5 0.9300 . ?
C8B_5 C12B_5 1.387(13) . ?
C8B_5 C9B_5 1.393(14) . ?
C9B_5 C10B_5 1.394(14) . ?
C9B_5 H9B_5 0.9300 . ?
C10B_5 N4B_5 1.335(13) . ?
C10B_5 H10B_5 0.9300 . ?
C11B_5 N4B_5 1.345(13) . ?
C11B_5 C12B_5 1.378(13) . ?
C11B_5 H11B_5 0.9300 . ?
C12B_5 H12B_5 0.9300 . ?
N2B_5 N3B_5 1.408(14) . ?
C1A_6 C5A_6 1.385(12) . ?
C1A_6 C2A_6 1.386(12) . ?
C1A_6 C6A_6 1.451(11) . ?
C2A_6 C3A_6 1.398(11) . ?
C2A_6 H2A_6 0.9300 . ?
C3A_6 N1A_6 1.345(12) . ?
C3A_6 H3A_6 0.9300 . ?
C4A_6 N1A_6 1.332(12) . ?
C4A_6 C5A_6 1.364(12) . ?
C4A_6 H4A_6 0.9300 . ?
C5A_6 H5A_6 0.9300 . ?
C6A_6 N2A_6 1.273(11) . ?
C6A_6 H6A_6 0.9300 . ?
C7A_6 N3A_6 1.267(11) . ?
C7A_6 C8A_6 1.452(11) . ?
C7A_6 H7A_6 0.9300 . ?
C8A_6 C12A_6 1.389(12) . ?
C8A_6 C9A_6 1.389(12) . ?
C9A_6 C10A_6 1.389(12) . ?
C9A_6 H9A_6 0.9300 . ?
C10A_6 N4A_6 1.306(12) . ?
C10A_6 H10A_6 0.9300 . ?
C11A_6 N4A_6 1.332(13) . ?
C11A_6 C12A_6 1.390(13) . ?
C11A_6 H11A_6 0.9300 . ?
C12A_6 H12A_6 0.9300 . ?
N2A_6 N3A_6 1.418(11) . ?
C1B_6 C2B_6 1.386(14) . ?
C1B_6 C5B_6 1.392(14) . ?
C1B_6 C6B_6 1.462(14) . ?
C2B_6 C3B_6 1.386(14) . ?
C2B_6 H2B_6 0.9300 . ?
C3B_6 N1B_6 1.332(14) . ?
C3B_6 H3B_6 0.9300 . ?
C4B_6 N1B_6 1.327(14) . ?
C4B_6 C5B_6 1.385(14) . ?
C4B_6 H4B_6 0.9300 . ?
C5B_6 H5B_6 0.9300 . ?
C6B_6 N2B_6 1.271(15) . ?
C6B_6 H6B_6 0.9300 . ?
C7B_6 N3B_6 1.258(15) . ?
C7B_6 C8B_6 1.464(14) . ?
C7B_6 H7B_6 0.9300 . ?
C8B_6 C12B_6 1.383(14) . ?
C8B_6 C9B_6 1.389(14) . ?
C9B_6 C10B_6 1.388(14) . ?
C9B_6 H9B_6 0.9300 . ?
C10B_6 N4B_6 1.336(14) . ?
C10B_6 H10B_6 0.9300 . ?
C11B_6 N4B_6 1.342(14) . ?
C11B_6 C12B_6 1.379(14) . ?
C11B_6 H11B_6 0.9300 . ?
C12B_6 H12B_6 0.9300 . ?
N2B_6 N3B_6 1.411(15) . ?

loop_
_geom_torsion_atom_site_label_1
_geom_torsion_atom_site_label_2
_geom_torsion_atom_site_label_3
_geom_torsion_atom_site_label_4
_geom_torsion
_geom_torsion_site_symmetry_1
_geom_torsion_site_symmetry_2
_geom_torsion_site_symmetry_3
_geom_torsion_site_symmetry_4
_geom_torsion_publ_flag
O52A_1 C52A_1 C62A_1 O62A_1 -60.2(8) . . . . ?
